data_1518361
loop_
_publ_author_name
'Kim, Sung Kuk'
'Lynch, Vincent M.'
'Hay, Benjamin P.'
'Kim, Jong Seung'
'Sessler, Jonathan L.'

_publ_section_title
;
 Ion pair-induced conformational motion in calix[4]arene-strapped
 calix[4]pyrroles
;
_journal_issue 2
_journal_name_full 'Chem. Sci.'
_journal_page_first 1404
_journal_paper_doi 10.1039/C4SC03272A
_journal_volume 6
_journal_year 2015
_chemical_formula_moiety 'C70 H68 N4 O6, Cs 1+, F 1-, 2 C H Cl3, 2 C H4 O'
_chemical_formula_sum 'C74 H78 Cl6 Cs F N4 O8'
_chemical_formula_weight 1516.01
_chemical_name_systematic ksk1761
_space_group_IT_number 2
_symmetry_cell_setting triclinic
_symmetry_space_group_name_Hall '-P 1'
_symmetry_space_group_name_H-M 'P -1'
_atom_sites_solution_hydrogens geom
_atom_sites_solution_primary direct
_atom_sites_solution_secondary difmap
_audit_block_doi 10.5517/cc13dwcr
_audit_creation_method SHELXL-97
_audit_update_record
;
2014-09-21 deposited with the CCDC.
2014-12-02 downloaded from the CCDC.
;
_cell_angle_alpha 89.080(3)
_cell_angle_beta 89.123(3)
_cell_angle_gamma 70.854(2)
_cell_formula_units_Z 2
_cell_length_a 12.5824(10)
_cell_length_b 16.3849(12)
_cell_length_c 18.0859(11)
_cell_measurement_reflns_used 65409
_cell_measurement_temperature 100(2)
_cell_measurement_theta_max 25.0
_cell_measurement_theta_min 3.0
_cell_volume 3521.7(4)
_computing_cell_refinement 'CrystalClear (Rigaku Inc., 2008)'
_computing_data_collection 'CrystalClear (Rigaku Inc., 2008)'
_computing_data_reduction 'CrystalClear (Rigaku Inc., 2008)'
_computing_molecular_graphics 'XP SHELXTL/PC, Siemens Analytical'
_computing_structure_refinement 'XL SHELXTL/PC, Siemens Analytical'
_computing_structure_solution
;

SIR97 - Altomare A., Burla M.C., Camalli M., Cascarano G.L., Giacovazzo C., 
Guagliardi A., Moliterni A.G.G., Polidori G.,Spagna R.
;
_diffrn_ambient_temperature 100(2)
_diffrn_measured_fraction_theta_full 0.994
_diffrn_measured_fraction_theta_max 0.994
_diffrn_measurement_device_type 'Rigaku AFC-12 with Saturn 724+ CCD'
_diffrn_measurement_method \w-scans
_diffrn_radiation_monochromator graphite
_diffrn_radiation_source 'fine-focus sealed tube'
_diffrn_radiation_type MoK\a
_diffrn_radiation_wavelength 0.71073
_diffrn_reflns_av_R_equivalents 0.0705
_diffrn_reflns_av_sigmaI/netI 0.0631
_diffrn_reflns_limit_h_max 16
_diffrn_reflns_limit_h_min -16
_diffrn_reflns_limit_k_max 21
_diffrn_reflns_limit_k_min -21
_diffrn_reflns_limit_l_max 23
_diffrn_reflns_limit_l_min -23
_diffrn_reflns_number 65409
_diffrn_reflns_theta_full 27.48
_diffrn_reflns_theta_max 27.48
_diffrn_reflns_theta_min 3.24
_exptl_absorpt_coefficient_mu 0.814
_exptl_absorpt_correction_T_max 1.00
_exptl_absorpt_correction_T_min 0.819
_exptl_absorpt_correction_type multi-scan
_exptl_absorpt_process_details
;
Abscor. T. Higashi (2001). The Rigaku Corporation, Tokyo, Japan.
;
_exptl_crystal_colour prisms
_exptl_crystal_density_diffrn 1.430
_exptl_crystal_density_method 'not measured'
_exptl_crystal_description colorless
_exptl_crystal_F_000 1560
_exptl_crystal_size_max 0.14
_exptl_crystal_size_mid 0.14
_exptl_crystal_size_min 0.08
_refine_diff_density_max 1.019
_refine_diff_density_min -0.745
_refine_diff_density_rms 0.089
_refine_ls_extinction_method none
_refine_ls_goodness_of_fit_ref 1.258
_refine_ls_hydrogen_treatment constr
_refine_ls_matrix_type full
_refine_ls_number_parameters 885
_refine_ls_number_reflns 16073
_refine_ls_number_restraints 51
_refine_ls_restrained_S_all 1.281
_refine_ls_R_factor_all 0.0849
_refine_ls_R_factor_gt 0.0620
_refine_ls_shift/su_max 0.002
_refine_ls_shift/su_mean 0.000
_refine_ls_structure_factor_coef Fsqd
_refine_ls_weighting_details 'calc w=1/[\s^2^(Fo^2^)+(0.0366P)^2^+3.5650P] where P=(Fo^2^+2Fc^2^)/3'
_refine_ls_weighting_scheme calc
_refine_ls_wR_factor_gt 0.1307
_refine_ls_wR_factor_ref 0.1394
_reflns_number_gt 12280
_reflns_number_total 16073
_reflns_threshold_expression >2sigma(I)
_cod_data_source_file c4sc03272a2.cif
_cod_data_source_block shelxl
_cod_depositor_comments
;
The following automatic conversions were performed:

'_symmetry_cell_setting' value 'Triclinic' changed to 'triclinic'
according to
/usr/data/users/saulius/crontab/automatic-downloads/rss-feeds/RSC/lib/dictionaries/cif_core.dic
dictionary named 'cif_core.dic' version 2.4.2 from 2011-04-26.

Automatic conversion script
Id: cif_fix_values 2935 2014-11-11 08:27:57Z andrius 

 Adding full bibliography for 1518360--1518368.cif.
;
_cod_original_sg_symbol_H-M P-1
_cod_database_code 1518361

loop_
_symmetry_equiv_pos_as_xyz
'x, y, z'
'-x, -y, -z'

loop_
_atom_site_label
_atom_site_type_symbol
_atom_site_fract_x
_atom_site_fract_y
_atom_site_fract_z
_atom_site_U_iso_or_equiv
_atom_site_adp_type
_atom_site_occupancy
_atom_site_symmetry_multiplicity
_atom_site_calc_flag
_atom_site_refinement_flags
_atom_site_disorder_assembly
_atom_site_disorder_group
C1 C 0.3652(3) 0.9942(2) 0.41118(17) 0.0163(6) Uani 1 1 d . . .
C2 C 0.3686(3) 1.0740(2) 0.43005(19) 0.0220(7) Uani 1 1 d . . .
H2 H 0.3378 1.1045 0.4738 0.026 Uiso 1 1 calc R . .
C3 C 0.4261(3) 1.1030(2) 0.37291(18) 0.0193(7) Uani 1 1 d . . .
H3 H 0.4411 1.1562 0.3715 0.023 Uiso 1 1 calc R . .
C4 C 0.4564(2) 1.04009(19) 0.31970(17) 0.0146(6) Uani 1 1 d . . .
C5 C 0.5281(3) 1.03019(19) 0.24978(18) 0.0161(6) Uani 1 1 d . . .
C6 C 0.4544(2) 1.04572(19) 0.18227(17) 0.0154(6) Uani 1 1 d . . .
C7 C 0.4271(3) 1.1099(2) 0.12993(18) 0.0204(7) Uani 1 1 d . . .
H7 H 0.4480 1.1607 0.1301 0.024 Uiso 1 1 calc R . .
C8 C 0.3621(3) 1.0877(2) 0.07518(19) 0.0211(7) Uani 1 1 d . . .
H8 H 0.3317 1.1209 0.0323 0.025 Uiso 1 1 calc R A 2
C9 C 0.3511(3) 1.0098(2) 0.09520(17) 0.0164(6) Uani 1 1 d . . .
C10 C 0.2981(3) 0.9509(2) 0.05762(17) 0.0177(7) Uani 1 1 d . . .
C11 C 0.1981(3) 0.9450(2) 0.10189(17) 0.0169(6) Uani 1 1 d . . .
C12 C 0.0845(3) 0.9819(2) 0.09153(19) 0.0213(7) Uani 1 1 d . . .
H12 H 0.0497 1.0213 0.0530 0.026 Uiso 1 1 calc R B 1
C13 C 0.0281(3) 0.9509(2) 0.14873(19) 0.0203(7) Uani 1 1 d . . .
H13 H -0.0510 0.9653 0.1550 0.024 Uiso 1 1 calc R C 1
C14 C 0.1089(2) 0.89622(18) 0.19317(17) 0.0142(6) Uani 1 1 d . . .
C15 C 0.0983(2) 0.84344(19) 0.26032(17) 0.0152(6) Uani 1 1 d . . .
C16 C 0.1172(3) 0.8850(2) 0.33099(18) 0.0165(6) Uani 1 1 d . . .
C17 C 0.0500(3) 0.9105(3) 0.3921(2) 0.0310(9) Uani 1 1 d . . .
H17 H -0.0265 0.9135 0.3968 0.037 Uiso 1 1 calc R . .
C18 C 0.1157(3) 0.9316(3) 0.4474(2) 0.0330(9) Uani 1 1 d . . .
H18 H 0.0910 0.9505 0.4960 0.040 Uiso 1 1 calc R . .
C19 C 0.2202(3) 0.9199(2) 0.41835(18) 0.0198(7) Uani 1 1 d . . .
C20 C 0.3236(3) 0.9293(2) 0.45309(18) 0.0196(7) Uani 1 1 d . . .
C21 C 0.5903(3) 1.0970(2) 0.2498(2) 0.0227(7) Uani 1 1 d . . .
H21A H 0.6368 1.0907 0.2049 0.034 Uiso 1 1 calc R . .
H21B H 0.6383 1.0875 0.2934 0.034 Uiso 1 1 calc R . .
H21C H 0.5352 1.1554 0.2511 0.034 Uiso 1 1 calc R . .
C22 C 0.2593(3) 0.9876(2) -0.01953(19) 0.0295(8) Uani 1 1 d . . .
H22A H 0.2215 0.9515 -0.0433 0.044 Uiso 1 1 calc R . .
H22B H 0.3248 0.9880 -0.0495 0.044 Uiso 1 1 calc R . .
H22C H 0.2070 1.0467 -0.0152 0.044 Uiso 1 1 calc R . .
C23 C 0.3874(3) 0.8603(2) 0.04914(19) 0.0232(7) Uani 1 1 d . . .
H23A H 0.4154 0.8372 0.0980 0.035 Uiso 1 1 calc R . .
H23B H 0.4500 0.8648 0.0183 0.035 Uiso 1 1 calc R . .
H23C H 0.3533 0.8215 0.0257 0.035 Uiso 1 1 calc R . .
C24 C -0.0213(3) 0.8381(2) 0.26311(19) 0.0209(7) Uani 1 1 d . . .
H24A H -0.0284 0.8019 0.3053 0.031 Uiso 1 1 calc R . .
H24B H -0.0360 0.8129 0.2172 0.031 Uiso 1 1 calc R . .
H24C H -0.0758 0.8963 0.2686 0.031 Uiso 1 1 calc R . .
C25 C 0.2964(3) 0.9601(2) 0.53309(18) 0.0277(8) Uani 1 1 d . . .
H25A H 0.2387 1.0174 0.5331 0.041 Uiso 1 1 calc R . .
H25B H 0.3647 0.9635 0.5564 0.041 Uiso 1 1 calc R . .
H25C H 0.2686 0.9192 0.5608 0.041 Uiso 1 1 calc R . .
C26 C 0.4177(3) 0.8409(2) 0.4546(2) 0.0249(7) Uani 1 1 d . . .
H26A H 0.3925 0.7997 0.4839 0.037 Uiso 1 1 calc R . .
H26B H 0.4852 0.8470 0.4768 0.037 Uiso 1 1 calc R . .
H26C H 0.4351 0.8197 0.4039 0.037 Uiso 1 1 calc R . .
C27 C 0.1813(2) 0.75039(19) 0.25552(17) 0.0148(6) Uani 1 1 d . . .
C28 C 0.2302(3) 0.7058(2) 0.31868(18) 0.0199(7) Uani 1 1 d . . .
H28 H 0.2135 0.7337 0.3651 0.024 Uiso 1 1 calc R . .
C29 C 0.3027(3) 0.6216(2) 0.31588(18) 0.0199(7) Uani 1 1 d . . .
H29 H 0.3347 0.5923 0.3601 0.024 Uiso 1 1 calc R . .
C30 C 0.3288(3) 0.57990(19) 0.24818(17) 0.0163(6) Uani 1 1 d . . .
C31 C 0.2795(3) 0.6223(2) 0.18443(18) 0.0176(7) Uani 1 1 d . . .
H31 H 0.2953 0.5941 0.1381 0.021 Uiso 1 1 calc R . .
C32 C 0.2060(3) 0.7073(2) 0.18892(18) 0.0166(6) Uani 1 1 d . . .
H32 H 0.1721 0.7362 0.1450 0.020 Uiso 1 1 calc R . .
C33 C 0.4358(3) 0.4516(2) 0.18443(18) 0.0223(7) Uani 1 1 d . . .
H33A H 0.4689 0.4838 0.1494 0.027 Uiso 1 1 calc R . .
H33B H 0.3690 0.4439 0.1613 0.027 Uiso 1 1 calc R . .
C34 C 0.5198(3) 0.3659(2) 0.20258(19) 0.0214(7) Uani 1 1 d . . .
H34A H 0.4945 0.3410 0.2470 0.026 Uiso 1 1 calc R . .
H34B H 0.5265 0.3260 0.1610 0.026 Uiso 1 1 calc R . .
C35 C 0.7061(3) 0.29876(19) 0.23927(18) 0.0179(7) Uani 1 1 d . . .
C36 C 0.7641(3) 0.2389(2) 0.18625(19) 0.0207(7) Uani 1 1 d . . .
C37 C 0.8399(3) 0.1608(2) 0.2114(2) 0.0255(8) Uani 1 1 d . . .
H37 H 0.8802 0.1188 0.1766 0.031 Uiso 1 1 calc R . .
C38 C 0.8571(3) 0.1438(2) 0.2855(2) 0.0272(8) Uani 1 1 d . . .
H38 H 0.9050 0.0888 0.3018 0.033 Uiso 1 1 calc R . .
C39 C 0.8049(3) 0.2065(2) 0.3365(2) 0.0247(8) Uani 1 1 d . . .
H39 H 0.8212 0.1954 0.3876 0.030 Uiso 1 1 calc R . .
C40 C 0.7291(3) 0.2854(2) 0.31462(18) 0.0193(7) Uani 1 1 d . . .
C41 C 0.7518(3) 0.2604(2) 0.10447(19) 0.0261(8) Uani 1 1 d . . .
H41A H 0.7281 0.2161 0.0793 0.031 Uiso 1 1 calc R . .
H41B H 0.6921 0.3169 0.0974 0.031 Uiso 1 1 calc R . .
C42 C 0.8598(3) 0.2642(2) 0.06931(18) 0.0219(7) Uani 1 1 d . . .
C43 C 0.9070(3) 0.3257(2) 0.09178(17) 0.0198(7) Uani 1 1 d . . .
C44 C 1.0086(3) 0.3297(2) 0.06201(18) 0.0201(7) Uani 1 1 d . . .
C45 C 1.0616(3) 0.2718(2) 0.00683(18) 0.0218(7) Uani 1 1 d . . .
H45 H 1.1304 0.2736 -0.0143 0.026 Uiso 1 1 calc R . .
C46 C 1.0143(3) 0.2114(2) -0.01757(19) 0.0253(8) Uani 1 1 d . . .
H46 H 1.0507 0.1725 -0.0556 0.030 Uiso 1 1 calc R . .
C47 C 0.9146(3) 0.2079(2) 0.01322(19) 0.0243(7) Uani 1 1 d . . .
H47 H 0.8830 0.1665 -0.0040 0.029 Uiso 1 1 calc R . .
C48 C 1.0569(3) 0.3964(2) 0.08938(18) 0.0211(7) Uani 1 1 d . . .
H48A H 0.9983 0.4541 0.0874 0.025 Uiso 1 1 calc R . .
H48B H 1.1197 0.3980 0.0564 0.025 Uiso 1 1 calc R . .
C49 C 1.0995(3) 0.3773(2) 0.16814(18) 0.0183(7) Uani 1 1 d . . .
C50 C 1.0476(3) 0.43044(19) 0.22661(18) 0.0164(6) Uani 1 1 d . . .
C51 C 1.0777(3) 0.4098(2) 0.30005(17) 0.0183(7) Uani 1 1 d . . .
C52 C 1.1671(3) 0.3347(2) 0.31436(19) 0.0234(7) Uani 1 1 d . . .
H52 H 1.1894 0.3189 0.3639 0.028 Uiso 1 1 calc R . .
C53 C 1.2237(3) 0.2829(2) 0.2570(2) 0.0251(8) Uani 1 1 d . . .
H53 H 1.2868 0.2333 0.2672 0.030 Uiso 1 1 calc R . .
C54 C 1.1888(3) 0.3031(2) 0.18503(19) 0.0216(7) Uani 1 1 d . . .
H54 H 1.2264 0.2657 0.1463 0.026 Uiso 1 1 calc R . .
C55 C 1.0138(3) 0.4670(2) 0.36257(18) 0.0246(8) Uani 1 1 d . . .
H55A H 1.0686 0.4760 0.3976 0.030 Uiso 1 1 calc R . .
H55B H 0.9697 0.5242 0.3418 0.030 Uiso 1 1 calc R . .
C56 C 0.9350(3) 0.4294(2) 0.40448(18) 0.0213(7) Uani 1 1 d . . .
C57 C 0.8410(3) 0.4177(2) 0.37149(18) 0.0200(7) Uani 1 1 d . . .
C58 C 0.7735(3) 0.3772(2) 0.40954(18) 0.0220(7) Uani 1 1 d . . .
C59 C 0.7975(3) 0.3536(2) 0.48296(19) 0.0285(8) Uani 1 1 d . . .
H59 H 0.7517 0.3274 0.5099 0.034 Uiso 1 1 calc R . .
C60 C 0.8874(3) 0.3677(3) 0.5177(2) 0.0306(8) Uani 1 1 d . . .
H60 H 0.9018 0.3527 0.5684 0.037 Uiso 1 1 calc R . .
C61 C 0.9558(3) 0.4038(2) 0.47793(19) 0.0278(8) Uani 1 1 d . . .
H61 H 1.0188 0.4114 0.5015 0.033 Uiso 1 1 calc R . .
C62 C 0.6804(3) 0.3571(2) 0.37028(18) 0.0234(7) Uani 1 1 d . . .
H62A H 0.6324 0.4097 0.3444 0.028 Uiso 1 1 calc R . .
H62B H 0.6330 0.3390 0.4069 0.028 Uiso 1 1 calc R . .
C63 C 1.0000(3) 0.5767(2) 0.19380(19) 0.0205(7) Uani 1 1 d . . .
H63A H 1.0503 0.5619 0.1499 0.025 Uiso 1 1 calc R . .
H63B H 1.0433 0.5875 0.2356 0.025 Uiso 1 1 calc R . .
C64 C 0.9020(3) 0.65542(19) 0.17793(18) 0.0192(7) Uani 1 1 d . . .
H64A H 0.9277 0.6991 0.1515 0.023 Uiso 1 1 calc R . .
H64B H 0.8479 0.6405 0.1461 0.023 Uiso 1 1 calc R . .
C65 C 0.7714(2) 0.77125(19) 0.24286(17) 0.0154(6) Uani 1 1 d . . .
C66 C 0.7295(3) 0.8148(2) 0.17792(17) 0.0172(6) Uani 1 1 d . . .
H66 H 0.7536 0.7883 0.1315 0.021 Uiso 1 1 calc R . .
C67 C 0.6522(3) 0.8974(2) 0.18102(18) 0.0173(6) Uani 1 1 d . . .
H67 H 0.6236 0.9268 0.1361 0.021 Uiso 1 1 calc R . .
C68 C 0.6153(2) 0.93865(19) 0.24758(18) 0.0160(6) Uani 1 1 d . . .
C69 C 0.6603(3) 0.8938(2) 0.31233(17) 0.0168(6) Uani 1 1 d . . .
H69 H 0.6377 0.9205 0.3588 0.020 Uiso 1 1 calc R . .
C70 C 0.7371(3) 0.8114(2) 0.30993(18) 0.0166(6) Uani 1 1 d . . .
H70 H 0.7667 0.7820 0.3546 0.020 Uiso 1 1 calc R . .
C71 C 0.5918(3) 0.6334(2) 0.0457(2) 0.0293(8) Uani 1 1 d . . .
H71 H 0.5711 0.6678 0.0921 0.035 Uiso 1 1 calc R . .
C72 C 0.6665(3) 0.5827(2) 0.4970(2) 0.0303(8) Uani 1 1 d . . .
H72 H 0.7263 0.5266 0.4857 0.036 Uiso 1 1 calc R . .
C73 C 0.5884(3) 0.6408(3) 0.2549(2) 0.0372(9) Uani 1 1 d . . .
H73A H 0.6278 0.6659 0.2896 0.056 Uiso 1 1 calc R . .
H73B H 0.6415 0.5879 0.2341 0.056 Uiso 1 1 calc R . .
H73C H 0.5275 0.6270 0.2809 0.056 Uiso 1 1 calc R . .
N1 N 0.4170(2) 0.97583(16) 0.34326(14) 0.0152(5) Uani 1 1 d . . .
H1 H 0.4238 0.9288 0.3182 0.018 Uiso 1 1 calc R D 1
N2 N 0.4058(2) 0.98530(16) 0.16129(14) 0.0156(5) Uani 1 1 d . . .
H2A H 0.4095 0.9381 0.1865 0.019 Uiso 1 1 calc R E 1
N3 N 0.2114(2) 0.89383(16) 0.16453(14) 0.0142(5) Uani 1 1 d . . .
H3A H 0.2767 0.8637 0.1836 0.017 Uiso 1 1 calc R F 1
N4 N 0.2200(2) 0.89165(16) 0.34711(14) 0.0139(5) Uani 1 1 d . . .
H4 H 0.2778 0.8796 0.3163 0.017 Uiso 1 1 calc R G 1
O1 O 0.40474(19) 0.49756(14) 0.25160(12) 0.0217(5) Uani 1 1 d . . .
O2 O 0.62735(18) 0.37561(13) 0.21609(12) 0.0188(5) Uani 1 1 d . . .
O3 O 0.85731(19) 0.38652(14) 0.14383(12) 0.0213(5) Uani 1 1 d . . .
H3B H 0.7963 0.3806 0.1580 0.032 Uiso 1 1 calc R . .
O4 O 0.80986(19) 0.44379(15) 0.30076(12) 0.0218(5) Uani 1 1 d . . .
H4A H 0.8543 0.4674 0.2824 0.033 Uiso 1 1 calc R . .
O5 O 0.95918(18) 0.50647(13) 0.21219(12) 0.0180(5) Uani 1 1 d . . .
O6 O 0.84891(18) 0.68959(13) 0.24594(12) 0.0182(5) Uani 1 1 d . . .
O8 O 0.5427(3) 0.70136(17) 0.19661(15) 0.0396(7) Uani 1 1 d . . .
H8A H 0.4976 0.7468 0.2144 0.059 Uiso 1 1 calc R . .
Cl1 Cl 0.63639(9) 0.69454(7) -0.02092(6) 0.0442(3) Uani 1 1 d . . .
Cl2 Cl 0.47181(9) 0.61227(7) 0.01395(6) 0.0400(2) Uani 1 1 d . . .
Cl3 Cl 0.69975(9) 0.53720(7) 0.06572(7) 0.0476(3) Uani 1 1 d . . .
Cl4 Cl 0.54594(10) 0.58796(8) 0.44765(6) 0.0495(3) Uani 1 1 d . . .
Cl5 Cl 0.63795(9) 0.58618(7) 0.59233(5) 0.0388(2) Uani 1 1 d . . .
Cl6 Cl 0.71653(11) 0.66751(9) 0.47073(8) 0.0661(4) Uani 1 1 d . . .
F1 F 0.40128(14) 0.84789(11) 0.24946(10) 0.0177(4) Uani 1 1 d . . .
Cs1 Cs 0.16954(13) 1.08464(10) 0.24696(9) 0.0394(2) Uani 0.62 1 d PDU . 1
O7 O 0.0680(7) 1.1131(6) 0.3897(4) 0.0600(19) Uani 0.62 1 d PDU . 1
C74 C 0.0580(17) 1.1938(8) 0.4240(8) 0.077(5) Uani 0.62 1 d PDU . 1
H74A H 0.0223 1.1927 0.4711 0.115 Uiso 0.62 1 d PR . 1
H74B H 0.1311 1.1988 0.4314 0.115 Uiso 0.62 1 d PR . 1
H74C H 0.0131 1.2424 0.3954 0.115 Uiso 0.62 1 d PR . 1
Cs1A Cs 0.1502(2) 1.10008(17) 0.22731(15) 0.0697(8) Uani 0.38 1 d PDU . 2
O7A O 0.1006(17) 1.1245(14) 0.3798(6) 0.106(5) Uani 0.38 1 d PDU . 2
C74A C 0.061(2) 1.1790(9) 0.4431(8) 0.034(3) Uani 0.38 1 d PDU . 2
H74D H 0.0447 1.1493 0.4858 0.050 Uiso 0.38 1 d PR . 2
H74E H 0.1246 1.1969 0.4528 0.050 Uiso 0.38 1 d PR . 2
H74F H -0.0032 1.2288 0.4323 0.050 Uiso 0.38 1 d PR . 2

loop_
_atom_site_aniso_label
_atom_site_aniso_U_11
_atom_site_aniso_U_22
_atom_site_aniso_U_33
_atom_site_aniso_U_23
_atom_site_aniso_U_13
_atom_site_aniso_U_12
C1 0.0130(14) 0.0221(16) 0.0140(16) -0.0017(13) -0.0027(12) -0.0058(12)
C2 0.0219(17) 0.0239(17) 0.0207(18) -0.0087(14) 0.0020(14) -0.0080(14)
C3 0.0176(16) 0.0140(15) 0.0265(18) -0.0035(13) -0.0036(14) -0.0053(12)
C4 0.0088(13) 0.0169(15) 0.0179(16) 0.0013(12) -0.0038(12) -0.0041(12)
C5 0.0125(14) 0.0135(15) 0.0235(17) -0.0007(12) -0.0002(13) -0.0058(12)
C6 0.0124(14) 0.0134(15) 0.0192(17) -0.0016(12) 0.0020(12) -0.0025(12)
C7 0.0234(17) 0.0114(15) 0.0256(18) 0.0007(13) 0.0014(14) -0.0048(13)
C8 0.0248(17) 0.0160(16) 0.0212(18) 0.0053(13) -0.0030(14) -0.0049(13)
C9 0.0147(15) 0.0179(15) 0.0155(16) 0.0024(12) -0.0008(12) -0.0040(12)
C10 0.0198(16) 0.0176(16) 0.0159(16) 0.0029(12) -0.0027(13) -0.0063(13)
C11 0.0212(16) 0.0153(15) 0.0150(16) 0.0019(12) -0.0063(13) -0.0068(13)
C12 0.0207(16) 0.0160(16) 0.0257(19) 0.0048(13) -0.0108(14) -0.0038(13)
C13 0.0110(14) 0.0163(15) 0.032(2) -0.0019(14) -0.0068(14) -0.0025(12)
C14 0.0114(14) 0.0100(14) 0.0216(17) -0.0063(12) -0.0010(12) -0.0036(11)
C15 0.0097(14) 0.0152(15) 0.0209(17) -0.0032(12) -0.0010(12) -0.0043(12)
C16 0.0115(14) 0.0161(15) 0.0235(17) -0.0031(13) 0.0026(13) -0.0069(12)
C17 0.0173(17) 0.043(2) 0.036(2) -0.0193(18) 0.0081(16) -0.0146(16)
C18 0.0249(19) 0.052(2) 0.026(2) -0.0213(18) 0.0122(16) -0.0180(18)
C19 0.0208(16) 0.0196(16) 0.0200(17) -0.0052(13) 0.0018(14) -0.0077(13)
C20 0.0205(16) 0.0237(17) 0.0179(17) -0.0027(13) 0.0002(13) -0.0115(14)
C21 0.0208(16) 0.0236(17) 0.0296(19) 0.0022(14) -0.0026(14) -0.0153(14)
C22 0.036(2) 0.035(2) 0.0225(19) 0.0078(16) -0.0086(16) -0.0180(17)
C23 0.0267(18) 0.0231(17) 0.0204(18) -0.0057(14) 0.0012(14) -0.0088(14)
C24 0.0134(15) 0.0232(17) 0.0295(19) -0.0046(14) -0.0015(14) -0.0105(13)
C25 0.033(2) 0.037(2) 0.0180(18) -0.0049(15) 0.0006(15) -0.0188(17)
C26 0.0263(18) 0.0236(18) 0.0263(19) 0.0034(14) -0.0059(15) -0.0100(15)
C27 0.0118(14) 0.0128(14) 0.0208(17) 0.0010(12) -0.0007(12) -0.0054(12)
C28 0.0232(17) 0.0189(16) 0.0184(17) -0.0044(13) 0.0051(14) -0.0083(13)
C29 0.0248(17) 0.0201(16) 0.0143(17) 0.0024(13) -0.0023(13) -0.0065(14)
C30 0.0144(15) 0.0135(15) 0.0203(17) 0.0024(12) -0.0001(13) -0.0040(12)
C31 0.0205(16) 0.0154(15) 0.0167(17) -0.0036(12) 0.0013(13) -0.0054(13)
C32 0.0153(15) 0.0155(15) 0.0188(17) 0.0033(12) -0.0037(13) -0.0047(12)
C33 0.0223(17) 0.0203(17) 0.0194(18) -0.0034(13) -0.0026(14) 0.0000(14)
C34 0.0170(16) 0.0203(17) 0.0245(19) -0.0027(14) -0.0048(14) -0.0026(13)
C35 0.0147(15) 0.0142(15) 0.0261(18) 0.0021(13) -0.0050(13) -0.0062(12)
C36 0.0130(15) 0.0215(17) 0.0290(19) -0.0045(14) -0.0022(13) -0.0073(13)
C37 0.0144(16) 0.0179(17) 0.043(2) -0.0102(15) 0.0010(15) -0.0039(13)
C38 0.0174(16) 0.0185(17) 0.046(2) 0.0071(16) -0.0096(16) -0.0063(14)
C39 0.0200(17) 0.0286(19) 0.028(2) 0.0077(15) -0.0079(15) -0.0119(15)
C40 0.0167(15) 0.0223(17) 0.0225(18) 0.0020(13) -0.0002(13) -0.0112(13)
C41 0.0210(17) 0.033(2) 0.0222(19) -0.0112(15) -0.0030(14) -0.0059(15)
C42 0.0218(17) 0.0226(17) 0.0184(18) -0.0018(13) -0.0046(14) -0.0030(14)
C43 0.0226(17) 0.0174(16) 0.0140(16) -0.0017(13) -0.0024(13) 0.0011(13)
C44 0.0237(17) 0.0181(16) 0.0153(17) 0.0005(13) -0.0017(13) -0.0027(13)
C45 0.0249(17) 0.0241(17) 0.0147(17) -0.0019(13) 0.0020(14) -0.0055(14)
C46 0.0303(19) 0.0245(18) 0.0172(18) -0.0080(14) 0.0005(15) -0.0034(15)
C47 0.0278(18) 0.0237(18) 0.0201(18) -0.0070(14) -0.0017(15) -0.0064(15)
C48 0.0263(18) 0.0188(16) 0.0161(17) 0.0013(13) 0.0019(14) -0.0047(14)
C49 0.0238(17) 0.0148(15) 0.0189(17) -0.0006(13) 0.0017(14) -0.0101(13)
C50 0.0163(15) 0.0111(14) 0.0223(17) -0.0004(12) 0.0016(13) -0.0053(12)
C51 0.0208(16) 0.0209(16) 0.0166(17) -0.0024(13) 0.0001(13) -0.0113(13)
C52 0.0255(18) 0.0309(19) 0.0180(18) 0.0054(14) -0.0055(14) -0.0151(15)
C53 0.0192(17) 0.0207(17) 0.034(2) 0.0045(15) -0.0030(15) -0.0042(14)
C54 0.0209(17) 0.0192(16) 0.0225(18) -0.0033(14) 0.0041(14) -0.0034(13)
C55 0.0301(19) 0.0307(19) 0.0191(18) -0.0050(14) 0.0009(15) -0.0180(16)
C56 0.0241(17) 0.0240(17) 0.0174(17) -0.0062(14) 0.0026(14) -0.0101(14)
C57 0.0202(16) 0.0232(17) 0.0148(17) -0.0035(13) 0.0024(13) -0.0044(13)
C58 0.0206(17) 0.0259(18) 0.0194(18) -0.0041(14) 0.0042(14) -0.0076(14)
C59 0.0298(19) 0.038(2) 0.0220(19) -0.0007(16) 0.0049(15) -0.0169(17)
C60 0.036(2) 0.044(2) 0.0152(18) -0.0011(16) 0.0009(16) -0.0187(18)
C61 0.0268(19) 0.038(2) 0.0216(19) -0.0062(16) -0.0007(15) -0.0148(16)
C62 0.0211(17) 0.0320(19) 0.0185(18) -0.0012(14) 0.0028(14) -0.0109(15)
C63 0.0209(16) 0.0174(16) 0.0257(18) -0.0030(13) 0.0050(14) -0.0096(13)
C64 0.0247(17) 0.0136(15) 0.0203(17) -0.0018(13) 0.0043(14) -0.0076(13)
C65 0.0101(14) 0.0140(15) 0.0220(17) 0.0000(12) 0.0001(12) -0.0041(12)
C66 0.0141(15) 0.0215(16) 0.0152(16) -0.0025(13) 0.0026(12) -0.0046(13)
C67 0.0148(15) 0.0187(16) 0.0175(17) 0.0043(13) -0.0001(13) -0.0046(12)
C68 0.0088(13) 0.0154(15) 0.0254(18) 0.0006(13) 0.0004(13) -0.0060(12)
C69 0.0147(15) 0.0210(16) 0.0168(16) -0.0019(13) 0.0015(13) -0.0086(13)
C70 0.0125(14) 0.0207(16) 0.0176(17) 0.0031(13) -0.0012(12) -0.0071(12)
C71 0.031(2) 0.0225(18) 0.032(2) 0.0018(15) -0.0036(16) -0.0050(15)
C72 0.029(2) 0.030(2) 0.030(2) 0.0048(16) -0.0010(16) -0.0082(16)
C73 0.035(2) 0.029(2) 0.048(3) 0.0086(18) -0.0042(19) -0.0097(17)
N1 0.0143(12) 0.0158(13) 0.0170(14) -0.0040(10) -0.0006(11) -0.0068(10)
N2 0.0162(13) 0.0160(13) 0.0162(14) 0.0039(10) -0.0015(11) -0.0074(11)
N3 0.0111(12) 0.0121(12) 0.0180(14) 0.0012(10) -0.0056(10) -0.0018(10)
N4 0.0103(12) 0.0174(13) 0.0144(13) -0.0042(10) 0.0025(10) -0.0052(10)
O1 0.0256(12) 0.0136(11) 0.0189(12) 0.0003(9) -0.0007(10) 0.0031(9)
O2 0.0170(11) 0.0137(11) 0.0252(13) -0.0010(9) -0.0040(9) -0.0041(9)
O3 0.0220(12) 0.0191(12) 0.0219(13) -0.0062(9) 0.0052(10) -0.0054(10)
O4 0.0237(12) 0.0260(13) 0.0188(12) -0.0001(10) 0.0009(10) -0.0126(10)
O5 0.0171(11) 0.0113(10) 0.0261(13) -0.0022(9) 0.0041(9) -0.0055(9)
O6 0.0183(11) 0.0147(11) 0.0202(12) 0.0006(9) 0.0021(9) -0.0037(9)
O8 0.0481(18) 0.0270(15) 0.0319(15) -0.0029(12) 0.0037(13) 0.0039(13)
Cl1 0.0393(6) 0.0341(5) 0.0550(7) 0.0150(5) 0.0094(5) -0.0076(4)
Cl2 0.0371(5) 0.0463(6) 0.0387(6) 0.0055(5) -0.0057(4) -0.0166(5)
Cl3 0.0402(6) 0.0306(5) 0.0626(7) 0.0138(5) -0.0086(5) 0.0008(4)
Cl4 0.0448(6) 0.0655(8) 0.0407(6) -0.0004(5) -0.0123(5) -0.0209(6)
Cl5 0.0421(6) 0.0493(6) 0.0283(5) -0.0012(4) 0.0018(4) -0.0193(5)
Cl6 0.0556(8) 0.0722(9) 0.0814(9) 0.0440(7) -0.0093(7) -0.0374(7)
F1 0.0160(9) 0.0182(9) 0.0196(10) -0.0009(7) -0.0006(7) -0.0067(7)
Cs1 0.0199(4) 0.0230(3) 0.0745(5) -0.0178(3) 0.0038(3) -0.0055(3)
O7 0.050(4) 0.048(3) 0.082(4) -0.009(3) -0.012(3) -0.015(3)
C74 0.054(6) 0.062(7) 0.115(9) -0.018(6) -0.008(7) -0.019(6)
Cs1A 0.0302(10) 0.0484(13) 0.139(2) -0.0674(13) 0.0437(12) -0.0237(9)
O7A 0.097(8) 0.092(7) 0.115(7) -0.018(6) -0.028(6) -0.012(6)
C74A 0.039(7) 0.012(5) 0.042(7) 0.006(5) -0.006(6) 0.002(5)

loop_
_atom_type_symbol
_atom_type_description
_atom_type_scat_dispersion_real
_atom_type_scat_dispersion_imag
_atom_type_scat_source
C C 0.0033 0.0016 'International Tables Vol C Tables 4.2.6.8 and 6.1.1.4'
H H 0.0000 0.0000 'International Tables Vol C Tables 4.2.6.8 and 6.1.1.4'
Cs Cs -0.3680 2.1192 'International Tables Vol C Tables 4.2.6.8 and 6.1.1.4'
N N 0.0061 0.0033 'International Tables Vol C Tables 4.2.6.8 and 6.1.1.4'
O O 0.0106 0.0060 'International Tables Vol C Tables 4.2.6.8 and 6.1.1.4'
Cl Cl 0.1484 0.1585 'International Tables Vol C Tables 4.2.6.8 and 6.1.1.4'
F F 0.0171 0.0103 'International Tables Vol C Tables 4.2.6.8 and 6.1.1.4'

loop_
_geom_angle_atom_site_label_1
_geom_angle_atom_site_label_2
_geom_angle_atom_site_label_3
_geom_angle
_geom_angle_site_symmetry_1
_geom_angle_site_symmetry_3
C2 C1 N1 106.5(3) . .
C2 C1 C20 131.7(3) . .
N1 C1 C20 121.7(3) . .
C2 C1 Cs1 93.1(2) . .
N1 C1 Cs1 65.81(16) . .
C20 C1 Cs1 108.72(19) . .
C1 C2 C3 108.0(3) . .
C1 C2 H2 126.0 . .
C3 C2 H2 126.0 . .
C4 C3 C2 107.6(3) . .
C4 C3 H3 126.2 . .
C2 C3 H3 126.2 . .
N1 C4 C3 106.7(3) . .
N1 C4 C5 120.9(3) . .
C3 C4 C5 132.2(3) . .
N1 C4 Cs1 71.44(16) . .
C3 C4 Cs1 95.68(19) . .
C5 C4 Cs1 102.96(18) . .
C6 C5 C4 110.1(2) . .
C6 C5 C21 108.8(3) . .
C4 C5 C21 109.2(3) . .
C6 C5 C68 109.9(2) . .
C4 C5 C68 109.7(3) . .
C21 C5 C68 109.1(2) . .
C7 C6 N2 107.0(3) . .
C7 C6 C5 132.3(3) . .
N2 C6 C5 120.6(3) . .
C7 C6 Cs1 95.36(19) . .
N2 C6 Cs1 64.65(16) . .
C5 C6 Cs1 107.15(18) . .
C7 C6 Cs1A 88.8(2) . .
N2 C6 Cs1A 64.56(16) . .
C5 C6 Cs1A 113.48(18) . .
C6 C7 C8 108.0(3) . .
C6 C7 H7 126.0 . .
C8 C7 H7 126.0 . .
C9 C8 C7 107.8(3) . .
C9 C8 Cs1A 65.50(19) . .
C7 C8 Cs1A 86.1(2) . .
C9 C8 H8 126.1 . .
C7 C8 H8 126.1 . .
Cs1A C8 H8 114.2 . .
C8 C9 N2 107.1(3) . .
C8 C9 C10 132.7(3) . .
N2 C9 C10 120.2(3) . .
C8 C9 Cs1A 93.2(2) . .
N2 C9 Cs1A 75.53(17) . .
C10 C9 Cs1A 100.44(19) . .
C8 C9 Cs1 96.9(2) . .
N2 C9 Cs1 68.32(16) . .
C10 C9 Cs1 102.28(18) . .
C11 C10 C9 110.5(3) . .
C11 C10 C22 109.3(3) . .
C9 C10 C22 108.9(3) . .
C11 C10 C23 110.4(3) . .
C9 C10 C23 109.0(3) . .
C22 C10 C23 108.6(3) . .
C12 C11 N3 106.8(3) . .
C12 C11 C10 131.7(3) . .
N3 C11 C10 121.5(3) . .
C12 C11 Cs1A 82.1(2) . .
N3 C11 Cs1A 81.79(17) . .
C10 C11 Cs1A 104.68(19) . .
C12 C11 Cs1 87.2(2) . .
N3 C11 Cs1 75.03(16) . .
C10 C11 Cs1 105.24(18) . .
C11 C12 C13 107.9(3) . .
C11 C12 Cs1A 74.57(19) . .
C13 C12 Cs1A 85.6(2) . .
C11 C12 Cs1 70.69(18) . .
C13 C12 Cs1 82.11(19) . .
C11 C12 H12 126.1 . .
C13 C12 H12 126.1 . .
Cs1A C12 H12 107.0 . .
Cs1 C12 H12 113.4 . .
C14 C13 C12 107.6(3) . .
C14 C13 Cs1A 79.17(18) . .
C12 C13 Cs1A 71.23(18) . .
C14 C13 Cs1 72.57(17) . .
C12 C13 Cs1 75.64(18) . .
C14 C13 H13 126.2 . .
C12 C13 H13 126.2 . .
Cs1A C13 H13 115.6 . .
Cs1 C13 H13 117.6 . .
N3 C14 C13 107.1(3) . .
N3 C14 C15 122.1(3) . .
C13 C14 C15 130.8(3) . .
N3 C14 Cs1 70.38(15) . .
C13 C14 Cs1 85.89(18) . .
C15 C14 Cs1 110.46(18) . .
N3 C14 Cs1A 71.06(16) . .
C13 C14 Cs1A 78.89(18) . .
C15 C14 Cs1A 116.57(18) . .
C14 C15 C16 111.3(2) . .
C14 C15 C24 108.5(3) . .
C16 C15 C24 108.2(2) . .
C14 C15 C27 111.0(2) . .
C16 C15 C27 110.0(2) . .
C24 C15 C27 107.7(2) . .
C17 C16 N4 107.3(3) . .
C17 C16 C15 130.6(3) . .
N4 C16 C15 121.5(3) . .
C17 C16 Cs1 107.9(2) . .
N4 C16 Cs1 65.64(16) . .
C15 C16 Cs1 98.92(18) . .
C16 C17 C18 107.4(3) . .
C16 C17 H17 126.3 . .
C18 C17 H17 126.3 . .
C19 C18 C17 108.0(3) . .
C19 C18 H18 126.0 . .
C17 C18 H18 126.0 . .
C18 C19 N4 106.9(3) . .
C18 C19 C20 130.5(3) . .
N4 C19 C20 122.5(3) . .
C19 C20 C1 111.7(3) . .
C19 C20 C25 109.5(3) . .
C1 C20 C25 108.4(3) . .
C19 C20 C26 109.4(3) . .
C1 C20 C26 109.3(3) . .
C25 C20 C26 108.4(3) . .
C5 C21 H21A 109.5 . .
C5 C21 H21B 109.5 . .
H21A C21 H21B 109.5 . .
C5 C21 H21C 109.5 . .
H21A C21 H21C 109.5 . .
H21B C21 H21C 109.5 . .
C10 C22 H22A 109.5 . .
C10 C22 H22B 109.5 . .
H22A C22 H22B 109.5 . .
C10 C22 H22C 109.5 . .
H22A C22 H22C 109.5 . .
H22B C22 H22C 109.5 . .
C10 C23 H23A 109.5 . .
C10 C23 H23B 109.5 . .
H23A C23 H23B 109.5 . .
C10 C23 H23C 109.5 . .
H23A C23 H23C 109.5 . .
H23B C23 H23C 109.5 . .
C15 C24 H24A 109.5 . .
C15 C24 H24B 109.5 . .
H24A C24 H24B 109.5 . .
C15 C24 H24C 109.5 . .
H24A C24 H24C 109.5 . .
H24B C24 H24C 109.5 . .
C20 C25 H25A 109.5 . .
C20 C25 H25B 109.5 . .
H25A C25 H25B 109.5 . .
C20 C25 H25C 109.5 . .
H25A C25 H25C 109.5 . .
H25B C25 H25C 109.5 . .
C20 C26 H26A 109.5 . .
C20 C26 H26B 109.5 . .
H26A C26 H26B 109.5 . .
C20 C26 H26C 109.5 . .
H26A C26 H26C 109.5 . .
H26B C26 H26C 109.5 . .
C28 C27 C32 117.7(3) . .
C28 C27 C15 120.7(3) . .
C32 C27 C15 121.6(3) . .
C29 C28 C27 121.7(3) . .
C29 C28 H28 119.2 . .
C27 C28 H28 119.2 . .
C28 C29 C30 119.9(3) . .
C28 C29 H29 120.0 . .
C30 C29 H29 120.0 . .
O1 C30 C31 125.4(3) . .
O1 C30 C29 115.0(3) . .
C31 C30 C29 119.6(3) . .
C30 C31 C32 119.2(3) . .
C30 C31 H31 120.4 . .
C32 C31 H31 120.4 . .
C27 C32 C31 121.9(3) . .
C27 C32 H32 119.1 . .
C31 C32 H32 119.1 . .
O1 C33 C34 107.5(3) . .
O1 C33 H33A 110.2 . .
C34 C33 H33A 110.2 . .
O1 C33 H33B 110.2 . .
C34 C33 H33B 110.2 . .
H33A C33 H33B 108.5 . .
O2 C34 C33 109.8(3) . .
O2 C34 H34A 109.7 . .
C33 C34 H34A 109.7 . .
O2 C34 H34B 109.7 . .
C33 C34 H34B 109.7 . .
H34A C34 H34B 108.2 . .
O2 C35 C40 119.0(3) . .
O2 C35 C36 119.0(3) . .
C40 C35 C36 122.0(3) . .
C37 C36 C35 117.7(3) . .
C37 C36 C41 120.9(3) . .
C35 C36 C41 121.3(3) . .
C38 C37 C36 121.1(3) . .
C38 C37 Cs1A 77.0(2) . 1_645
C36 C37 Cs1A 128.1(2) . 1_645
C38 C37 H37 119.5 . .
C36 C37 H37 119.5 . .
Cs1A C37 H37 66.5 1_645 .
C37 C38 C39 120.1(3) . .
C37 C38 Cs1A 81.5(2) . 1_645
C39 C38 Cs1A 122.3(2) . 1_645
C37 C38 Cs1 88.0(2) . 1_645
C39 C38 Cs1 120.5(2) . 1_645
C37 C38 H38 120.0 . .
C39 C38 H38 120.0 . .
Cs1A C38 H38 67.2 1_645 .
Cs1 C38 H38 61.8 1_645 .
C38 C39 C40 121.2(3) . .
C38 C39 H39 119.4 . .
C40 C39 H39 119.4 . .
C39 C40 C35 117.7(3) . .
C39 C40 C62 120.7(3) . .
C35 C40 C62 121.3(3) . .
C42 C41 C36 112.4(3) . .
C42 C41 H41A 109.1 . .
C36 C41 H41A 109.1 . .
C42 C41 H41B 109.1 . .
C36 C41 H41B 109.1 . .
H41A C41 H41B 107.9 . .
C47 C42 C43 117.9(3) . .
C47 C42 C41 121.7(3) . .
C43 C42 C41 120.4(3) . .
O3 C43 C42 122.6(3) . .
O3 C43 C44 115.4(3) . .
C42 C43 C44 122.0(3) . .
C45 C44 C43 118.4(3) . .
C45 C44 C48 121.8(3) . .
C43 C44 C48 119.8(3) . .
C44 C45 C46 120.3(3) . .
C44 C45 H45 119.8 . .
C46 C45 H45 119.8 . .
C47 C46 C45 120.4(3) . .
C47 C46 H46 119.8 . .
C45 C46 H46 119.8 . .
C46 C47 C42 120.9(3) . .
C46 C47 H47 119.6 . .
C42 C47 H47 119.6 . .
C44 C48 C49 112.0(3) . .
C44 C48 H48A 109.2 . .
C49 C48 H48A 109.2 . .
C44 C48 H48B 109.2 . .
C49 C48 H48B 109.2 . .
H48A C48 H48B 107.9 . .
C54 C49 C50 117.3(3) . .
C54 C49 C48 120.9(3) . .
C50 C49 C48 121.7(3) . .
C49 C50 C51 122.8(3) . .
C49 C50 O5 119.4(3) . .
C51 C50 O5 117.8(3) . .
C52 C51 C50 117.8(3) . .
C52 C51 C55 121.2(3) . .
C50 C51 C55 121.0(3) . .
C53 C52 C51 120.5(3) . .
C53 C52 H52 119.7 . .
C51 C52 H52 119.7 . .
C54 C53 C52 120.3(3) . .
C54 C53 Cs1A 83.7(2) . 1_645
C52 C53 Cs1A 115.5(2) . 1_645
C54 C53 Cs1 90.8(2) . 1_645
C52 C53 Cs1 113.5(2) . 1_645
C54 C53 H53 119.9 . .
C52 C53 H53 119.9 . .
Cs1A C53 H53 71.2 1_645 .
Cs1 C53 H53 65.5 1_645 .
C53 C54 C49 121.2(3) . .
C53 C54 Cs1A 73.8(2) . 1_645
C49 C54 Cs1A 122.5(2) . 1_645
C53 C54 Cs1 68.04(19) . 1_645
C49 C54 Cs1 126.7(2) . 1_645
C53 C54 H54 119.4 . .
C49 C54 H54 119.4 . .
Cs1A C54 H54 74.8 1_645 .
Cs1 C54 H54 76.8 1_645 .
C56 C55 C51 113.1(3) . .
C56 C55 H55A 109.0 . .
C51 C55 H55A 109.0 . .
C56 C55 H55B 109.0 . .
C51 C55 H55B 109.0 . .
H55A C55 H55B 107.8 . .
C61 C56 C57 117.6(3) . .
C61 C56 C55 120.0(3) . .
C57 C56 C55 122.4(3) . .
O4 C57 C56 122.6(3) . .
O4 C57 C58 115.8(3) . .
C56 C57 C58 121.6(3) . .
C59 C58 C57 118.3(3) . .
C59 C58 C62 121.2(3) . .
C57 C58 C62 120.4(3) . .
C58 C59 C60 121.1(3) . .
C58 C59 H59 119.4 . .
C60 C59 H59 119.4 . .
C61 C60 C59 119.4(3) . .
C61 C60 H60 120.3 . .
C59 C60 H60 120.3 . .
C60 C61 C56 121.9(3) . .
C60 C61 H61 119.0 . .
C56 C61 H61 119.0 . .
C58 C62 C40 110.4(3) . .
C58 C62 H62A 109.6 . .
C40 C62 H62A 109.6 . .
C58 C62 H62B 109.6 . .
C40 C62 H62B 109.6 . .
H62A C62 H62B 108.1 . .
O5 C63 C64 108.8(3) . .
O5 C63 H63A 109.9 . .
C64 C63 H63A 109.9 . .
O5 C63 H63B 109.9 . .
C64 C63 H63B 109.9 . .
H63A C63 H63B 108.3 . .
O6 C64 C63 108.9(3) . .
O6 C64 H64A 109.9 . .
C63 C64 H64A 109.9 . .
O6 C64 H64B 109.9 . .
C63 C64 H64B 109.9 . .
H64A C64 H64B 108.3 . .
O6 C65 C66 124.2(3) . .
O6 C65 C70 116.2(3) . .
C66 C65 C70 119.6(3) . .
C65 C66 C67 119.5(3) . .
C65 C66 H66 120.2 . .
C67 C66 H66 120.2 . .
C66 C67 C68 122.1(3) . .
C66 C67 H67 119.0 . .
C68 C67 H67 119.0 . .
C67 C68 C69 117.3(3) . .
C67 C68 C5 121.2(3) . .
C69 C68 C5 121.5(3) . .
C70 C69 C68 121.2(3) . .
C70 C69 H69 119.4 . .
C68 C69 H69 119.4 . .
C69 C70 C65 120.4(3) . .
C69 C70 H70 119.8 . .
C65 C70 H70 119.8 . .
Cl3 C71 Cl1 110.7(2) . .
Cl3 C71 Cl2 110.8(2) . .
Cl1 C71 Cl2 109.6(2) . .
Cl3 C71 H71 108.6 . .
Cl1 C71 H71 108.6 . .
Cl2 C71 H71 108.6 . .
Cl4 C72 Cl5 110.2(2) . .
Cl4 C72 Cl6 111.0(2) . .
Cl5 C72 Cl6 110.1(2) . .
Cl4 C72 H72 108.5 . .
Cl5 C72 H72 108.5 . .
Cl6 C72 H72 108.5 . .
O8 C73 H73A 109.5 . .
O8 C73 H73B 109.5 . .
H73A C73 H73B 109.5 . .
O8 C73 H73C 109.5 . .
H73A C73 H73C 109.5 . .
H73B C73 H73C 109.5 . .
C4 N1 C1 111.1(3) . .
C4 N1 Cs1 86.96(17) . .
C1 N1 Cs1 93.31(18) . .
C4 N1 H1 124.4 . .
C1 N1 H1 124.4 . .
Cs1 N1 H1 89.8 . .
C9 N2 C6 110.0(3) . .
C9 N2 Cs1 88.61(17) . .
C6 N2 Cs1 92.84(17) . .
C9 N2 Cs1A 81.11(17) . .
C6 N2 Cs1A 93.62(18) . .
C9 N2 H2A 125.0 . .
C6 N2 H2A 125.0 . .
Cs1 N2 H2A 88.7 . .
Cs1A N2 H2A 94.6 . .
C14 N3 C11 110.7(3) . .
C14 N3 Cs1 87.04(16) . .
C11 N3 Cs1 81.67(16) . .
C14 N3 Cs1A 86.65(17) . .
C11 N3 Cs1A 74.72(17) . .
C14 N3 H3A 124.7 . .
C11 N3 H3A 124.7 . .
Cs1 N3 H3A 99.9 . .
Cs1A N3 H3A 106.4 . .
C16 N4 C19 110.4(2) . .
C16 N4 Cs1 93.45(18) . .
C19 N4 Cs1 101.08(18) . .
C16 N4 H4 124.8 . .
C19 N4 H4 124.8 . .
Cs1 N4 H4 77.2 . .
C30 O1 C33 117.9(2) . .
C35 O2 C34 112.0(2) . .
C43 O3 H3B 109.5 . .
C57 O4 H4A 109.5 . .
C50 O5 C63 111.4(2) . .
C65 O6 C64 116.4(2) . .
C73 O8 H8A 109.5 . .
O7 Cs1 N2 142.49(19) . .
O7 Cs1 N3 119.34(18) . .
N2 Cs1 N3 58.91(7) . .
O7 Cs1 C11 138.57(18) . .
N2 Cs1 C11 55.12(8) . .
N3 Cs1 C11 23.30(7) . .
O7 Cs1 N4 68.21(19) . .
N2 Cs1 N4 85.45(7) . .
N3 Cs1 N4 57.57(6) . .
C11 Cs1 N4 80.86(7) . .
O7 Cs1 N1 84.59(19) . .
N2 Cs1 N1 58.06(7) . .
N3 Cs1 N1 85.07(7) . .
C11 Cs1 N1 99.62(8) . .
N4 Cs1 N1 54.46(6) . .
O7 Cs1 C9 165.2(2) . .
N2 Cs1 C9 23.06(7) . .
N3 Cs1 C9 55.65(7) . .
C11 Cs1 C9 41.84(8) . .
N4 Cs1 C9 99.99(7) . .
N1 Cs1 C9 81.13(7) . .
O7 Cs1 C53 89.90(18) . 1_465
N2 Cs1 C53 94.14(9) . 1_465
N3 Cs1 C53 149.95(9) . 1_465
C11 Cs1 C53 130.77(9) . 1_465
N4 Cs1 C53 139.71(8) . 1_465
N1 Cs1 C53 91.50(8) . 1_465
C9 Cs1 C53 94.31(9) . 1_465
O7 Cs1 C14 101.08(18) . .
N2 Cs1 C14 81.43(8) . .
N3 Cs1 C14 22.58(6) . .
C11 Cs1 C14 37.57(7) . .
N4 Cs1 C14 52.49(7) . .
N1 Cs1 C14 96.41(7) . .
C9 Cs1 C14 76.81(8) . .
C53 Cs1 C14 166.99(9) 1_465 .
O7 Cs1 C6 132.73(18) . .
N2 Cs1 C6 22.51(6) . .
N3 Cs1 C6 81.36(7) . .
C11 Cs1 C6 76.17(8) . .
N4 Cs1 C6 97.05(7) . .
N1 Cs1 C6 53.33(7) . .
C9 Cs1 C6 36.99(7) . .
C53 Cs1 C6 72.84(8) 1_465 .
C14 Cs1 C6 103.80(8) . .
O7 Cs1 C12 126.87(18) . .
N2 Cs1 C12 76.11(8) . .
N3 Cs1 C12 36.40(7) . .
C11 Cs1 C12 22.06(7) . .
N4 Cs1 C12 88.45(8) . .
N1 Cs1 C12 120.23(8) . .
C9 Cs1 C12 59.08(8) . .
C53 Cs1 C12 130.62(9) 1_465 .
C14 Cs1 C12 36.46(7) . .
C6 Cs1 C12 95.67(8) . .
O7 Cs1 C4 93.28(18) . .
N2 Cs1 C4 53.38(7) . .
N3 Cs1 C4 97.97(7) . .
C11 Cs1 C4 105.63(8) . .
N4 Cs1 C4 76.07(7) . .
N1 Cs1 C4 21.60(6) . .
C9 Cs1 C4 74.69(8) . .
C53 Cs1 C4 71.75(8) 1_465 .
C14 Cs1 C4 114.05(8) . .
C6 Cs1 C4 39.76(7) . .
C12 Cs1 C4 127.69(9) . .
C74 O7 Cs1 116.9(8) . .
O7 C74 Cs1 42.9(6) . .
O7 C74 H74A 105.9 . .
Cs1 C74 H74A 148.8 . .
O7 C74 H74B 110.5 . .
Cs1 C74 H74B 87.4 . .
H74A C74 H74B 109.5 . .
O7 C74 H74C 112.0 . .
Cs1 C74 H74C 88.0 . .
H74A C74 H74C 109.5 . .
H74B C74 H74C 109.5 . .
O7A Cs1A C11 139.3(4) . .
O7A Cs1A N2 123.2(4) . .
C11 Cs1A N2 55.35(8) . .
O7A Cs1A N3 116.3(4) . .
C11 Cs1A N3 23.49(7) . .
N2 Cs1A N3 57.49(7) . .
O7A Cs1A C12 135.2(4) . .
C11 Cs1A C12 23.37(8) . .
N2 Cs1A C12 78.02(9) . .
N3 Cs1A C12 37.61(7) . .
O7A Cs1A C9 146.5(4) . .
C11 Cs1A C9 43.10(8) . .
N2 Cs1A C9 23.36(7) . .
N3 Cs1A C9 55.94(8) . .
C12 Cs1A C9 62.03(9) . .
O7A Cs1A C53 79.5(4) . 1_465
C11 Cs1A C53 138.23(12) . 1_465
N2 Cs1A C53 93.83(10) . 1_465
N3 Cs1A C53 151.24(11) . 1_465
C12 Cs1A C53 142.86(12) . 1_465
C9 Cs1A C53 97.18(11) . 1_465
O7A Cs1A C54 98.7(4) . 1_465
C11 Cs1A C54 121.76(11) . 1_465
N2 Cs1A C54 93.14(10) . 1_465
N3 Cs1A C54 142.57(11) . 1_465
C12 Cs1A C54 120.81(11) . 1_465
C9 Cs1A C54 87.68(10) . 1_465
C53 Cs1A C54 22.49(8) 1_465 1_465
O7A Cs1A C13 112.0(4) . .
C11 Cs1A C13 37.78(8) . .
N2 Cs1A C13 91.08(9) . .
N3 Cs1A C13 36.50(7) . .
C12 Cs1A C13 23.21(8) . .
C9 Cs1A C13 80.80(9) . .
C53 Cs1A C13 162.01(11) 1_465 .
C54 Cs1A C13 139.96(11) 1_465 .
O7A Cs1A C14 102.9(4) . .
C11 Cs1A C14 37.76(8) . .
N2 Cs1A C14 79.53(8) . .
N3 Cs1A C14 22.30(6) . .
C12 Cs1A C14 37.33(8) . .
C9 Cs1A C14 77.29(9) . .
C53 Cs1A C14 173.21(11) 1_465 .
C54 Cs1A C14 157.83(11) 1_465 .
C13 Cs1A C14 21.94(7) . .
O7A Cs1A C38 62.7(4) . 1_465
C11 Cs1A C38 104.95(11) . 1_465
N2 Cs1A C38 157.48(11) . 1_465
N3 Cs1A C38 100.03(10) . 1_465
C12 Cs1A C38 84.10(10) . 1_465
C9 Cs1A C38 145.86(12) . 1_465
C53 Cs1A C38 108.68(10) 1_465 1_465
C54 Cs1A C38 107.85(10) 1_465 1_465
C13 Cs1A C38 67.68(9) . 1_465
C14 Cs1A C38 77.95(9) . 1_465
O7A Cs1A C6 113.5(4) . .
C11 Cs1A C6 76.08(9) . .
N2 Cs1A C6 21.81(6) . .
N3 Cs1A C6 79.11(8) . .
C12 Cs1A C6 97.68(10) . .
C9 Cs1A C6 36.62(8) . .
C53 Cs1A C6 72.39(9) 1_465 .
C54 Cs1A C6 74.91(9) 1_465 .
C13 Cs1A C6 112.73(10) . .
C14 Cs1A C6 100.88(9) . .
C38 Cs1A C6 175.41(11) 1_465 .
C74A O7A Cs1A 151.9(14) . .
O7A C74A H74E 101.2 . .
H74A C74A H74E 109.1 . .
H74D C74A H74E 109.5 . .
O7A C74A H74F 112.9 . .
H74B C74A H74F 104.8 . .
H74D C74A H74F 109.5 . .
H74E C74A H74F 109.5 . .

loop_
_geom_bond_atom_site_label_1
_geom_bond_atom_site_label_2
_geom_bond_distance
_geom_bond_site_symmetry_2
C1 C2 1.371(4) .
C1 N1 1.372(4) .
C1 C20 1.518(4) .
C1 Cs1 3.843(3) .
C2 C3 1.416(5) .
C2 H2 0.9500 .
C3 C4 1.377(4) .
C3 H3 0.9500 .
C4 N1 1.364(4) .
C4 C5 1.521(4) .
C4 Cs1 3.699(3) .
C5 C6 1.512(4) .
C5 C21 1.540(4) .
C5 C68 1.541(4) .
C6 C7 1.365(4) .
C6 N2 1.383(4) .
C6 Cs1 3.608(3) .
C6 Cs1A 3.714(4) .
C7 C8 1.419(5) .
C7 H7 0.9500 .
C8 C9 1.371(4) .
C8 Cs1A 3.763(4) .
C8 H8 0.9500 .
C9 N2 1.376(4) .
C9 C10 1.515(4) .
C9 Cs1A 3.429(4) .
C9 Cs1 3.512(4) .
C10 C11 1.510(4) .
C10 C22 1.532(5) .
C10 C23 1.549(4) .
C11 C12 1.372(4) .
C11 N3 1.377(4) .
C11 Cs1A 3.333(4) .
C11 Cs1 3.446(4) .
C12 C13 1.425(5) .
C12 Cs1A 3.424(4) .
C12 Cs1 3.647(4) .
C12 H12 0.9500 .
C13 C14 1.373(4) .
C13 Cs1A 3.606(4) .
C13 Cs1 3.729(4) .
C13 H13 0.9500 .
C14 N3 1.372(4) .
C14 C15 1.509(4) .
C14 Cs1 3.567(3) .
C14 Cs1A 3.609(4) .
C15 C16 1.515(4) .
C15 C24 1.536(4) .
C15 C27 1.543(4) .
C16 C17 1.365(5) .
C16 N4 1.370(4) .
C16 Cs1 3.830(4) .
C17 C18 1.424(5) .
C17 H17 0.9500 .
C18 C19 1.364(5) .
C18 H18 0.9500 .
C19 N4 1.377(4) .
C19 C20 1.507(4) .
C20 C25 1.536(5) .
C20 C26 1.542(5) .
C21 H21A 0.9800 .
C21 H21B 0.9800 .
C21 H21C 0.9800 .
C22 H22A 0.9800 .
C22 H22B 0.9800 .
C22 H22C 0.9800 .
C23 H23A 0.9800 .
C23 H23B 0.9800 .
C23 H23C 0.9800 .
C24 H24A 0.9800 .
C24 H24B 0.9800 .
C24 H24C 0.9800 .
C25 H25A 0.9800 .
C25 H25B 0.9800 .
C25 H25C 0.9800 .
C26 H26A 0.9800 .
C26 H26B 0.9800 .
C26 H26C 0.9800 .
C27 C28 1.384(5) .
C27 C32 1.385(4) .
C28 C29 1.383(4) .
C28 H28 0.9500 .
C29 C30 1.393(4) .
C29 H29 0.9500 .
C30 O1 1.375(4) .
C30 C31 1.382(4) .
C31 C32 1.399(4) .
C31 H31 0.9500 .
C32 H32 0.9500 .
C33 O1 1.421(4) .
C33 C34 1.488(4) .
C33 H33A 0.9900 .
C33 H33B 0.9900 .
C34 O2 1.438(4) .
C34 H34A 0.9900 .
C34 H34B 0.9900 .
C35 O2 1.386(4) .
C35 C40 1.396(5) .
C35 C36 1.397(5) .
C36 C37 1.395(5) .
C36 C41 1.513(5) .
C37 C38 1.371(5) .
C37 Cs1A 3.715(4) 1_645
C37 H37 0.9500 .
C38 C39 1.382(5) .
C38 Cs1A 3.660(4) 1_645
C38 Cs1 3.784(4) 1_645
C38 H38 0.9500 .
C39 C40 1.386(5) .
C39 H39 0.9500 .
C40 C62 1.523(5) .
C41 C42 1.511(5) .
C41 H41A 0.9900 .
C41 H41B 0.9900 .
C42 C47 1.395(5) .
C42 C43 1.396(5) .
C43 O3 1.369(4) .
C43 C44 1.400(5) .
C44 C45 1.391(5) .
C44 C48 1.508(5) .
C45 C46 1.391(5) .
C45 H45 0.9500 .
C46 C47 1.383(5) .
C46 H46 0.9500 .
C47 H47 0.9500 .
C48 C49 1.521(5) .
C48 H48A 0.9900 .
C48 H48B 0.9900 .
C49 C54 1.391(5) .
C49 C50 1.392(4) .
C50 C51 1.393(5) .
C50 O5 1.395(4) .
C51 C52 1.391(5) .
C51 C55 1.522(5) .
C52 C53 1.383(5) .
C52 H52 0.9500 .
C53 C54 1.380(5) .
C53 Cs1A 3.464(4) 1_645
C53 Cs1 3.540(4) 1_645
C53 H53 0.9500 .
C54 Cs1A 3.586(4) 1_645
C54 Cs1 3.816(4) 1_645
C54 H54 0.9500 .
C55 C56 1.516(5) .
C55 H55A 0.9900 .
C55 H55B 0.9900 .
C56 C61 1.389(5) .
C56 C57 1.403(5) .
C57 O4 1.364(4) .
C57 C58 1.404(5) .
C58 C59 1.387(5) .
C58 C62 1.507(5) .
C59 C60 1.388(5) .
C59 H59 0.9500 .
C60 C61 1.382(5) .
C60 H60 0.9500 .
C61 H61 0.9500 .
C62 H62A 0.9900 .
C62 H62B 0.9900 .
C63 O5 1.438(4) .
C63 C64 1.491(4) .
C63 H63A 0.9900 .
C63 H63B 0.9900 .
C64 O6 1.423(4) .
C64 H64A 0.9900 .
C64 H64B 0.9900 .
C65 O6 1.374(4) .
C65 C66 1.383(4) .
C65 C70 1.383(4) .
C66 C67 1.385(4) .
C66 H66 0.9500 .
C67 C68 1.387(4) .
C67 H67 0.9500 .
C68 C69 1.397(4) .
C69 C70 1.380(4) .
C69 H69 0.9500 .
C70 H70 0.9500 .
C71 Cl3 1.747(4) .
C71 Cl1 1.755(4) .
C71 Cl2 1.762(4) .
C71 H71 1.0000 .
C72 Cl4 1.749(4) .
C72 Cl5 1.754(4) .
C72 Cl6 1.759(4) .
C72 H72 1.0000 .
C73 O8 1.427(5) .
C73 H73A 0.9800 .
C73 H73B 0.9800 .
C73 H73C 0.9800 .
N1 Cs1 3.511(3) .
N1 H1 0.8800 .
N2 Cs1 3.264(3) .
N2 Cs1A 3.361(4) .
N2 H2A 0.8800 .
N3 Cs1 3.364(3) .
N3 Cs1A 3.419(4) .
N3 H3A 0.8800 .
N4 Cs1 3.495(3) .
N4 H4 0.8800 .
O3 H3B 0.8400 .
O4 H4A 0.8400 .
O8 H8A 0.8400 .
Cs1 O7 2.840(6) .
Cs1 C53 3.540(4) 1_465
O7 C74 1.437(9) .
C74 H74A 0.9600 .
C74 H74B 0.9600 .
C74 H74C 0.9600 .
C74 H74D 1.3632 .
C74 H74E 1.0088 .
C74 H74F 0.8092 .
Cs1A O7A 2.824(9) .
Cs1A C53 3.464(4) 1_465
Cs1A C54 3.586(4) 1_465
Cs1A C38 3.660(4) 1_465
O7A C74A 1.443(10) .
C74A H74A 0.6828 .
C74A H74B 1.0543 .
C74A H74C 1.3278 .
C74A H74D 0.9600 .
C74A H74E 0.9600 .
C74A H74F 0.9600 .

loop_
_geom_hbond_atom_site_label_D
_geom_hbond_atom_site_label_H
_geom_hbond_atom_site_label_A
_geom_hbond_distance_DH
_geom_hbond_distance_HA
_geom_hbond_distance_DA
_geom_hbond_angle_DHA
N1 H1 F1 0.88 1.92 2.776(3) 164
N2 H2A F1 0.88 1.88 2.754(3) 174
N3 H3A F1 0.88 1.93 2.744(3) 153
N4 H4 F1 0.88 1.89 2.771(3) 177
O8 H8A F1 0.84 1.82 2.658(3) 177
O3 H3B O2 0.84 2.38 3.214(3) 171
O4 H4A O5 0.84 2.06 2.876(3) 164
C71 H71 O8 1.00 1.97 2.943(5) 163

loop_
_geom_torsion_atom_site_label_1
_geom_torsion_atom_site_label_2
_geom_torsion_atom_site_label_3
_geom_torsion_atom_site_label_4
_geom_torsion
N1 C1 C2 C3 -1.4(4)
C20 C1 C2 C3 174.3(3)
Cs1 C1 C2 C3 -67.1(3)
C1 C2 C3 C4 0.3(4)
C2 C3 C4 N1 1.0(4)
C2 C3 C4 C5 -173.5(3)
C2 C3 C4 Cs1 73.2(2)
N1 C4 C5 C6 78.2(3)
C3 C4 C5 C6 -108.0(4)
Cs1 C4 C5 C6 2.2(3)
N1 C4 C5 C21 -162.4(3)
C3 C4 C5 C21 11.5(5)
Cs1 C4 C5 C21 121.7(2)
N1 C4 C5 C68 -42.9(4)
C3 C4 C5 C68 131.0(3)
Cs1 C4 C5 C68 -118.8(2)
C4 C5 C6 C7 112.0(4)
C21 C5 C6 C7 -7.6(5)
C68 C5 C6 C7 -127.0(4)
C4 C5 C6 N2 -72.6(3)
C21 C5 C6 N2 167.8(3)
C68 C5 C6 N2 48.3(4)
C4 C5 C6 Cs1 -2.3(3)
C21 C5 C6 Cs1 -122.0(2)
C68 C5 C6 Cs1 118.6(2)
C4 C5 C6 Cs1A 0.7(3)
C21 C5 C6 Cs1A -118.9(2)
C68 C5 C6 Cs1A 121.6(2)
N2 C6 C7 C8 -0.9(4)
C5 C6 C7 C8 174.9(3)
Cs1 C6 C7 C8 -66.0(3)
Cs1A C6 C7 C8 -63.8(2)
C6 C7 C8 C9 -0.1(4)
C6 C7 C8 Cs1A 62.6(2)
C7 C8 C9 N2 1.1(4)
Cs1A C8 C9 N2 -75.8(2)
C7 C8 C9 C10 -175.7(3)
Cs1A C8 C9 C10 107.3(4)
C7 C8 C9 Cs1A 77.0(3)
C7 C8 C9 Cs1 70.5(3)
Cs1A C8 C9 Cs1 -6.44(6)
C8 C9 C10 C11 -115.0(4)
N2 C9 C10 C11 68.5(4)
Cs1A C9 C10 C11 -10.8(3)
Cs1 C9 C10 C11 -3.4(3)
C8 C9 C10 C22 5.0(5)
N2 C9 C10 C22 -171.5(3)
Cs1A C9 C10 C22 109.3(2)
Cs1 C9 C10 C22 116.6(2)
C8 C9 C10 C23 123.4(4)
N2 C9 C10 C23 -53.1(4)
Cs1A C9 C10 C23 -132.3(2)
Cs1 C9 C10 C23 -125.0(2)
C9 C10 C11 C12 103.7(4)
C22 C10 C11 C12 -16.1(5)
C23 C10 C11 C12 -135.6(4)
C9 C10 C11 N3 -78.0(3)
C22 C10 C11 N3 162.2(3)
C23 C10 C11 N3 42.7(4)
C9 C10 C11 Cs1A 11.3(3)
C22 C10 C11 Cs1A -108.5(2)
C23 C10 C11 Cs1A 132.0(2)
C9 C10 C11 Cs1 3.6(3)
C22 C10 C11 Cs1 -116.3(2)
C23 C10 C11 Cs1 124.3(2)
N3 C11 C12 C13 -1.1(3)
C10 C11 C12 C13 177.4(3)
Cs1A C11 C12 C13 -80.0(2)
Cs1 C11 C12 C13 -74.6(2)
N3 C11 C12 Cs1A 78.9(2)
C10 C11 C12 Cs1A -102.6(3)
Cs1 C11 C12 Cs1A 5.43(8)
N3 C11 C12 Cs1 73.5(2)
C10 C11 C12 Cs1 -108.0(3)
Cs1A C11 C12 Cs1 -5.43(8)
C11 C12 C13 C14 0.6(4)
Cs1A C12 C13 C14 -71.6(2)
Cs1 C12 C13 C14 -66.1(2)
C11 C12 C13 Cs1A 72.2(2)
Cs1 C12 C13 Cs1A 5.51(6)
C11 C12 C13 Cs1 66.7(2)
Cs1A C12 C13 Cs1 -5.51(6)
C12 C13 C14 N3 0.1(3)
Cs1A C13 C14 N3 -66.0(2)
Cs1 C13 C14 N3 -68.02(19)
C12 C13 C14 C15 -178.2(3)
Cs1A C13 C14 C15 115.6(3)
Cs1 C13 C14 C15 113.6(3)
C12 C13 C14 Cs1 68.2(2)
Cs1A C13 C14 Cs1 2.00(8)
C12 C13 C14 Cs1A 66.2(2)
Cs1 C13 C14 Cs1A -2.00(8)
N3 C14 C15 C16 78.7(3)
C13 C14 C15 C16 -103.2(4)
Cs1 C14 C15 C16 -0.4(3)
Cs1A C14 C15 C16 -4.7(3)
N3 C14 C15 C24 -162.4(3)
C13 C14 C15 C24 15.8(4)
Cs1 C14 C15 C24 118.5(2)
Cs1A C14 C15 C24 114.2(2)
N3 C14 C15 C27 -44.2(4)
C13 C14 C15 C27 133.9(3)
Cs1 C14 C15 C27 -123.3(2)
Cs1A C14 C15 C27 -127.6(2)
C14 C15 C16 C17 123.4(4)
C24 C15 C16 C17 4.2(5)
C27 C15 C16 C17 -113.1(4)
C14 C15 C16 N4 -66.5(4)
C24 C15 C16 N4 174.4(3)
C27 C15 C16 N4 57.0(4)
C14 C15 C16 Cs1 0.4(2)
C24 C15 C16 Cs1 -118.8(2)
C27 C15 C16 Cs1 123.9(2)
N4 C16 C17 C18 -1.2(4)
C15 C16 C17 C18 170.1(3)
Cs1 C16 C17 C18 -70.5(3)
C16 C17 C18 C19 1.0(5)
C17 C18 C19 N4 -0.5(4)
C17 C18 C19 C20 -177.3(3)
C18 C19 C20 C1 -122.5(4)
N4 C19 C20 C1 61.1(4)
C18 C19 C20 C25 -2.3(5)
N4 C19 C20 C25 -178.7(3)
C18 C19 C20 C26 116.3(4)
N4 C19 C20 C26 -60.1(4)
C2 C1 C20 C19 112.3(4)
N1 C1 C20 C19 -72.5(4)
Cs1 C1 C20 C19 0.1(3)
C2 C1 C20 C25 -8.5(5)
N1 C1 C20 C25 166.7(3)
Cs1 C1 C20 C25 -120.7(2)
C2 C1 C20 C26 -126.4(4)
N1 C1 C20 C26 48.7(4)
Cs1 C1 C20 C26 121.3(2)
C14 C15 C27 C28 146.1(3)
C16 C15 C27 C28 22.4(4)
C24 C15 C27 C28 -95.2(3)
C14 C15 C27 C32 -36.7(4)
C16 C15 C27 C32 -160.4(3)
C24 C15 C27 C32 82.0(3)
C32 C27 C28 C29 1.1(5)
C15 C27 C28 C29 178.4(3)
C27 C28 C29 C30 0.5(5)
C28 C29 C30 O1 177.8(3)
C28 C29 C30 C31 -1.8(5)
O1 C30 C31 C32 -178.1(3)
C29 C30 C31 C32 1.4(5)
C28 C27 C32 C31 -1.4(4)
C15 C27 C32 C31 -178.7(3)
C30 C31 C32 C27 0.2(5)
O1 C33 C34 O2 -76.1(3)
O2 C35 C36 C37 -177.7(3)
C40 C35 C36 C37 5.5(5)
O2 C35 C36 C41 6.7(4)
C40 C35 C36 C41 -170.1(3)
C35 C36 C37 C38 -0.4(5)
C41 C36 C37 C38 175.3(3)
C36 C37 C38 C39 -4.4(5)
C37 C38 C39 C40 4.1(5)
C38 C39 C40 C35 0.9(5)
C38 C39 C40 C62 -174.2(3)
O2 C35 C40 C39 177.5(3)
C36 C35 C40 C39 -5.8(5)
O2 C35 C40 C62 -7.5(4)
C36 C35 C40 C62 169.3(3)
C37 C36 C41 C42 -61.3(4)
C35 C36 C41 C42 114.1(3)
C36 C41 C42 C47 117.8(4)
C36 C41 C42 C43 -63.0(4)
C47 C42 C43 O3 176.9(3)
C41 C42 C43 O3 -2.3(5)
C47 C42 C43 C44 -2.7(5)
C41 C42 C43 C44 178.2(3)
O3 C43 C44 C45 -177.7(3)
C42 C43 C44 C45 1.9(5)
O3 C43 C44 C48 1.6(4)
C42 C43 C44 C48 -178.8(3)
C43 C44 C45 C46 -0.3(5)
C48 C44 C45 C46 -179.5(3)
C44 C45 C46 C47 -0.5(5)
C45 C46 C47 C42 -0.2(5)
C43 C42 C47 C46 1.8(5)
C41 C42 C47 C46 -179.0(3)
C45 C44 C48 C49 -110.9(4)
C43 C44 C48 C49 69.8(4)
C44 C48 C49 C54 64.1(4)
C44 C48 C49 C50 -112.6(3)
C54 C49 C50 C51 -3.5(5)
C48 C49 C50 C51 173.3(3)
C54 C49 C50 O5 178.7(3)
C48 C49 C50 O5 -4.6(4)
C49 C50 C51 C52 3.2(5)
O5 C50 C51 C52 -178.9(3)
C49 C50 C51 C55 -176.2(3)
O5 C50 C51 C55 1.7(4)
C50 C51 C52 C53 0.1(5)
C55 C51 C52 C53 179.5(3)
C51 C52 C53 C54 -2.9(5)
C52 C53 C54 C49 2.6(5)
C50 C49 C54 C53 0.5(5)
C48 C49 C54 C53 -176.3(3)
C52 C51 C55 C56 -74.9(4)
C50 C51 C55 C56 104.4(4)
C51 C55 C56 C61 113.6(4)
C51 C55 C56 C57 -65.3(4)
C61 C56 C57 O4 177.1(3)
C55 C56 C57 O4 -3.9(5)
C61 C56 C57 C58 -3.5(5)
C55 C56 C57 C58 175.4(3)
O4 C57 C58 C59 -176.5(3)
C56 C57 C58 C59 4.1(5)
O4 C57 C58 C62 5.8(4)
C56 C57 C58 C62 -173.6(3)
C57 C58 C59 C60 -1.4(5)
C62 C58 C59 C60 176.2(3)
C58 C59 C60 C61 -1.7(6)
C59 C60 C61 C56 2.3(6)
C57 C56 C61 C60 0.3(5)
C55 C56 C61 C60 -178.7(3)
C59 C58 C62 C40 -107.9(4)
C57 C58 C62 C40 69.7(4)
C39 C40 C62 C58 55.3(4)
C35 C40 C62 C58 -119.6(3)
O5 C63 C64 O6 75.9(3)
O6 C65 C66 C67 -179.4(3)
C70 C65 C66 C67 -1.2(4)
C65 C66 C67 C68 0.3(5)
C66 C67 C68 C69 0.8(4)
C66 C67 C68 C5 -179.2(3)
C6 C5 C68 C67 27.4(4)
C4 C5 C68 C67 148.5(3)
C21 C5 C68 C67 -91.9(3)
C6 C5 C68 C69 -152.6(3)
C4 C5 C68 C69 -31.5(4)
C21 C5 C68 C69 88.1(3)
C67 C68 C69 C70 -1.0(4)
C5 C68 C69 C70 179.1(3)
C68 C69 C70 C65 0.1(5)
O6 C65 C70 C69 179.4(3)
C66 C65 C70 C69 1.0(4)
C3 C4 N1 C1 -1.9(3)
C5 C4 N1 C1 173.3(3)
Cs1 C4 N1 C1 -92.4(2)
C3 C4 N1 Cs1 90.5(2)
C5 C4 N1 Cs1 -94.3(3)
C2 C1 N1 C4 2.1(4)
C20 C1 N1 C4 -174.1(3)
Cs1 C1 N1 C4 88.0(2)
C2 C1 N1 Cs1 -85.9(2)
C20 C1 N1 Cs1 97.8(3)
C8 C9 N2 C6 -1.8(3)
C10 C9 N2 C6 175.6(3)
Cs1A C9 N2 C6 -90.6(2)
Cs1 C9 N2 C6 -92.5(2)
C8 C9 N2 Cs1 90.8(2)
C10 C9 N2 Cs1 -91.9(3)
Cs1A C9 N2 Cs1 1.89(8)
C8 C9 N2 Cs1A 88.9(2)
C10 C9 N2 Cs1A -93.8(3)
Cs1 C9 N2 Cs1A -1.89(8)
C7 C6 N2 C9 1.7(3)
C5 C6 N2 C9 -174.8(3)
Cs1 C6 N2 C9 89.6(2)
Cs1A C6 N2 C9 81.9(2)
C7 C6 N2 Cs1 -87.9(2)
C5 C6 N2 Cs1 95.7(3)
Cs1A C6 N2 Cs1 -7.70(6)
C7 C6 N2 Cs1A -80.2(2)
C5 C6 N2 Cs1A 103.4(3)
Cs1 C6 N2 Cs1A 7.70(6)
C13 C14 N3 C11 -0.9(3)
C15 C14 N3 C11 177.7(3)
Cs1 C14 N3 C11 -79.9(2)
Cs1A C14 N3 C11 -72.3(2)
C13 C14 N3 Cs1 79.1(2)
C15 C14 N3 Cs1 -102.4(2)
Cs1A C14 N3 Cs1 7.67(6)
C13 C14 N3 Cs1A 71.4(2)
C15 C14 N3 Cs1A -110.1(3)
Cs1 C14 N3 Cs1A -7.67(6)
C12 C11 N3 C14 1.2(3)
C10 C11 N3 C14 -177.4(3)
Cs1A C11 N3 C14 80.3(2)
Cs1 C11 N3 C14 83.6(2)
C12 C11 N3 Cs1 -82.4(2)
C10 C11 N3 Cs1 98.9(3)
Cs1A C11 N3 Cs1 -3.30(8)
C12 C11 N3 Cs1A -79.1(2)
C10 C11 N3 Cs1A 102.2(3)
Cs1 C11 N3 Cs1A 3.30(8)
C17 C16 N4 C19 0.9(4)
C15 C16 N4 C19 -171.3(3)
Cs1 C16 N4 C19 103.2(2)
C17 C16 N4 Cs1 -102.3(3)
C15 C16 N4 Cs1 85.6(3)
C18 C19 N4 C16 -0.3(4)
C20 C19 N4 C16 176.9(3)
C18 C19 N4 Cs1 97.7(3)
C20 C19 N4 Cs1 -85.2(3)
C31 C30 O1 C33 0.1(5)
C29 C30 O1 C33 -179.5(3)
C34 C33 O1 C30 178.8(3)
C40 C35 O2 C34 -99.7(3)
C36 C35 O2 C34 83.4(3)
C33 C34 O2 C35 175.0(3)
C49 C50 O5 C63 -85.9(3)
C51 C50 O5 C63 96.1(3)
C64 C63 O5 C50 179.1(3)
C66 C65 O6 C64 11.1(4)
C70 C65 O6 C64 -167.2(3)
C63 C64 O6 C65 167.4(2)
C9 N2 Cs1 O7 173.5(3)
C6 N2 Cs1 O7 -76.5(3)
Cs1A N2 Cs1 O7 -172.5(8)
C9 N2 Cs1 N3 74.59(17)
C6 N2 Cs1 N3 -175.42(19)
Cs1A N2 Cs1 N3 88.6(6)
C9 N2 Cs1 C11 47.10(17)
C6 N2 Cs1 C11 157.1(2)
Cs1A N2 Cs1 C11 61.1(6)
C9 N2 Cs1 N4 129.12(17)
C6 N2 Cs1 N4 -120.89(18)
Cs1A N2 Cs1 N4 143.1(6)
C9 N2 Cs1 N1 179.52(19)
C6 N2 Cs1 N1 -70.49(17)
Cs1A N2 Cs1 N1 -166.5(6)
C6 N2 Cs1 C9 110.0(3)
Cs1A N2 Cs1 C9 14.0(6)
C9 N2 Cs1 C14 76.40(17)
C6 N2 Cs1 C14 -173.61(18)
Cs1A N2 Cs1 C14 90.4(6)
C9 N2 Cs1 C6 -110.0(3)
Cs1A N2 Cs1 C6 -96.0(6)
C9 N2 Cs1 C12 39.59(17)
C6 N2 Cs1 C12 149.58(18)
Cs1A N2 Cs1 C12 53.6(6)
C9 N2 Cs1 C4 -154.9(2)
C6 N2 Cs1 C4 -44.89(17)
Cs1A N2 Cs1 C4 -140.9(6)
C14 N3 Cs1 O7 39.0(3)
C11 N3 Cs1 O7 150.4(3)
Cs1A N3 Cs1 O7 125.8(7)
C14 N3 Cs1 N2 175.33(19)
C11 N3 Cs1 N2 -73.25(17)
Cs1A N3 Cs1 N2 -97.8(6)
C14 N3 Cs1 C11 -111.4(2)
Cs1A N3 Cs1 C11 -24.6(6)
C14 N3 Cs1 N4 69.46(17)
C11 N3 Cs1 N4 -179.12(19)
Cs1A N3 Cs1 N4 156.3(6)
C14 N3 Cs1 N1 119.94(18)
C11 N3 Cs1 N1 -128.64(18)
Cs1A N3 Cs1 N1 -153.2(6)
C14 N3 Cs1 C9 -157.44(19)
C11 N3 Cs1 C9 -46.03(17)
Cs1A N3 Cs1 C9 -70.6(6)
C11 N3 Cs1 C14 111.4(2)
Cs1A N3 Cs1 C14 86.8(6)
C14 N3 Cs1 C6 173.56(18)
C11 N3 Cs1 C6 -75.02(17)
Cs1A N3 Cs1 C6 -99.6(6)
C14 N3 Cs1 C12 -74.44(19)
C11 N3 Cs1 C12 36.98(17)
Cs1A N3 Cs1 C12 12.4(6)
C14 N3 Cs1 C4 137.31(17)
C11 N3 Cs1 C4 -111.27(17)
Cs1A N3 Cs1 C4 -135.8(6)
C12 C11 Cs1 O7 67.6(4)
N3 C11 Cs1 O7 -40.6(4)
C10 C11 Cs1 O7 -159.8(3)
Cs1A C11 Cs1 O7 113.5(7)
C12 C11 Cs1 N2 -160.3(2)
N3 C11 Cs1 N2 91.57(18)
C10 C11 Cs1 N2 -27.63(17)
Cs1A C11 Cs1 N2 -114.3(6)
C12 C11 Cs1 N3 108.2(3)
C10 C11 Cs1 N3 -119.2(3)
Cs1A C11 Cs1 N3 154.1(7)
C12 C11 Cs1 N4 108.9(2)
N3 C11 Cs1 N4 0.75(16)
C10 C11 Cs1 N4 -118.45(19)
Cs1A C11 Cs1 N4 154.9(6)
C12 C11 Cs1 N1 160.28(19)
N3 C11 Cs1 N1 52.12(18)
C10 C11 Cs1 N1 -67.08(19)
Cs1A C11 Cs1 N1 -153.8(7)
C12 C11 Cs1 C9 -134.8(2)
N3 C11 Cs1 C9 117.0(2)
C10 C11 Cs1 C9 -2.15(16)
Cs1A C11 Cs1 C9 -88.9(6)
C12 C11 Cs1 C14 72.3(2)
N3 C11 Cs1 C14 -35.89(15)
C10 C11 Cs1 C14 -155.1(2)
Cs1A C11 Cs1 C14 118.2(6)
C12 C11 Cs1 C6 -151.4(2)
N3 C11 Cs1 C6 100.40(17)
C10 C11 Cs1 C6 -18.80(18)
Cs1A C11 Cs1 C6 -105.5(6)
N3 C11 Cs1 C12 -108.2(3)
C10 C11 Cs1 C12 132.6(3)
Cs1A C11 Cs1 C12 45.9(6)
C12 C11 Cs1 C4 -178.44(19)
N3 C11 Cs1 C4 73.40(18)
C10 C11 Cs1 C4 -45.8(2)
Cs1A C11 Cs1 C4 -132.5(7)
C16 N4 Cs1 O7 81.1(2)
C19 N4 Cs1 O7 -30.4(2)
C16 N4 Cs1 N2 -126.18(18)
C19 N4 Cs1 N2 122.30(19)
C16 N4 Cs1 N3 -70.46(17)
C19 N4 Cs1 N3 178.0(2)
C16 N4 Cs1 C11 -70.81(18)
C19 N4 Cs1 C11 177.67(19)
C16 N4 Cs1 N1 -179.65(19)
C19 N4 Cs1 N1 68.83(18)
C16 N4 Cs1 C9 -108.21(18)
C19 N4 Cs1 C9 140.27(18)
C16 N4 Cs1 C14 -43.50(17)
C19 N4 Cs1 C14 -155.0(2)
C16 N4 Cs1 C6 -145.51(17)
C19 N4 Cs1 C6 102.97(18)
C16 N4 Cs1 C12 -49.99(18)
C19 N4 Cs1 C12 -161.51(19)
C16 N4 Cs1 C4 -179.54(18)
C19 N4 Cs1 C4 68.94(18)
C4 N1 Cs1 O7 -113.3(2)
C1 N1 Cs1 O7 -2.3(2)
C4 N1 Cs1 N2 70.43(17)
C1 N1 Cs1 N2 -178.57(19)
C4 N1 Cs1 N3 126.58(18)
C1 N1 Cs1 N3 -122.42(18)
C4 N1 Cs1 C11 108.32(18)
C1 N1 Cs1 C11 -140.68(18)
C4 N1 Cs1 N4 179.72(19)
C1 N1 Cs1 N4 -69.28(17)
C4 N1 Cs1 C9 70.62(17)
C1 N1 Cs1 C9 -178.38(18)
C4 N1 Cs1 C14 146.14(17)
C1 N1 Cs1 C14 -102.86(18)
C4 N1 Cs1 C6 43.69(17)
C1 N1 Cs1 C6 154.7(2)
C4 N1 Cs1 C12 116.76(18)
C1 N1 Cs1 C12 -132.24(18)
C1 N1 Cs1 C4 111.0(3)
C8 C9 Cs1 O7 -121.4(7)
N2 C9 Cs1 O7 -15.8(7)
C10 C9 Cs1 O7 102.1(7)
Cs1A C9 Cs1 O7 178.5(11)
C8 C9 Cs1 N2 -105.7(3)
C10 C9 Cs1 N2 117.9(3)
Cs1A C9 Cs1 N2 -165.7(6)
C8 C9 Cs1 N3 163.8(2)
N2 C9 Cs1 N3 -90.49(17)
C10 C9 Cs1 N3 27.37(17)
Cs1A C9 Cs1 N3 103.8(6)
C8 C9 Cs1 C11 138.6(2)
N2 C9 Cs1 C11 -115.7(2)
C10 C9 Cs1 C11 2.12(16)
Cs1A C9 Cs1 C11 78.5(6)
C8 C9 Cs1 N4 -157.4(2)
N2 C9 Cs1 N4 -51.75(17)
C10 C9 Cs1 N4 66.11(19)
Cs1A C9 Cs1 N4 142.5(6)
C8 C9 Cs1 N1 -106.1(2)
N2 C9 Cs1 N1 -0.42(16)
C10 C9 Cs1 N1 117.44(19)
Cs1A C9 Cs1 N1 -166.1(6)
C8 C9 Cs1 C14 155.1(2)
N2 C9 Cs1 C14 -99.19(17)
C10 C9 Cs1 C14 18.67(18)
Cs1A C9 Cs1 C14 95.1(6)
C8 C9 Cs1 C6 -69.0(2)
N2 C9 Cs1 C6 36.72(16)
C10 C9 Cs1 C6 154.6(2)
Cs1A C9 Cs1 C6 -129.0(6)
C8 C9 Cs1 C12 120.5(2)
N2 C9 Cs1 C12 -133.85(19)
C10 C9 Cs1 C12 -15.99(17)
Cs1A C9 Cs1 C12 60.4(6)
C8 C9 Cs1 C4 -85.0(2)
N2 C9 Cs1 C4 20.69(16)
C10 C9 Cs1 C4 138.55(19)
Cs1A C9 Cs1 C4 -145.0(6)
N3 C14 Cs1 O7 -146.0(2)
C13 C14 Cs1 O7 104.2(3)
C15 C14 Cs1 O7 -28.1(3)
Cs1A C14 Cs1 O7 119.9(6)
N3 C14 Cs1 N2 -4.04(17)
C13 C14 Cs1 N2 -113.8(2)
C15 C14 Cs1 N2 113.92(19)
Cs1A C14 Cs1 N2 -98.1(6)
C13 C14 Cs1 N3 -109.8(3)
C15 C14 Cs1 N3 118.0(3)
Cs1A C14 Cs1 N3 -94.1(6)
N3 C14 Cs1 C11 37.14(16)
C13 C14 Cs1 C11 -72.6(2)
C15 C14 Cs1 C11 155.1(2)
Cs1A C14 Cs1 C11 -56.9(6)
N3 C14 Cs1 N4 -94.88(18)
C13 C14 Cs1 N4 155.4(2)
C15 C14 Cs1 N4 23.09(17)
Cs1A C14 Cs1 N4 171.0(6)
N3 C14 Cs1 N1 -60.31(17)
C13 C14 Cs1 N1 -170.07(19)
C15 C14 Cs1 N1 57.65(19)
Cs1A C14 Cs1 N1 -154.4(6)
N3 C14 Cs1 C9 18.98(16)
C13 C14 Cs1 C9 -90.8(2)
C15 C14 Cs1 C9 136.95(19)
Cs1A C14 Cs1 C9 -75.1(6)
N3 C14 Cs1 C6 -6.55(18)
C13 C14 Cs1 C6 -116.31(19)
C15 C14 Cs1 C6 111.41(19)
Cs1A C14 Cs1 C6 -100.6(6)
N3 C14 Cs1 C12 74.17(19)
C13 C14 Cs1 C12 -35.59(19)
C15 C14 Cs1 C12 -167.9(2)
Cs1A C14 Cs1 C12 -19.9(6)
N3 C14 Cs1 C4 -47.33(19)
C13 C14 Cs1 C4 -157.09(19)
C15 C14 Cs1 C4 70.6(2)
Cs1A C14 Cs1 C4 -141.4(6)
C7 C6 Cs1 O7 -127.4(3)
N2 C6 Cs1 O7 126.3(3)
C5 C6 Cs1 O7 10.0(3)
Cs1A C6 Cs1 O7 -146.1(7)
C7 C6 Cs1 N2 106.3(3)
C5 C6 Cs1 N2 -116.3(3)
Cs1A C6 Cs1 N2 87.6(6)
C7 C6 Cs1 N3 110.3(2)
N2 C6 Cs1 N3 3.97(17)
C5 C6 Cs1 N3 -112.29(18)
Cs1A C6 Cs1 N3 91.6(6)
C7 C6 Cs1 C11 87.1(2)
N2 C6 Cs1 C11 -19.20(17)
C5 C6 Cs1 C11 -135.46(19)
Cs1A C6 Cs1 C11 68.4(6)
C7 C6 Cs1 N4 165.87(19)
N2 C6 Cs1 N4 59.54(18)
C5 C6 Cs1 N4 -56.72(19)
Cs1A C6 Cs1 N4 147.2(6)
C7 C6 Cs1 N1 -159.4(2)
N2 C6 Cs1 N1 94.24(18)
C5 C6 Cs1 N1 -22.02(16)
Cs1A C6 Cs1 N1 -178.1(6)
C7 C6 Cs1 C9 68.6(2)
N2 C6 Cs1 C9 -37.72(16)
C5 C6 Cs1 C9 -154.0(2)
Cs1A C6 Cs1 C9 49.9(6)
C7 C6 Cs1 C14 112.8(2)
N2 C6 Cs1 C14 6.51(19)
C5 C6 Cs1 C14 -109.75(18)
Cs1A C6 Cs1 C14 94.2(6)
C7 C6 Cs1 C12 76.7(2)
N2 C6 Cs1 C12 -29.60(18)
C5 C6 Cs1 C12 -145.86(18)
Cs1A C6 Cs1 C12 58.0(6)
C7 C6 Cs1 C4 -136.0(2)
N2 C6 Cs1 C4 117.7(2)
C5 C6 Cs1 C4 1.41(16)
Cs1A C6 Cs1 C4 -154.7(6)
C11 C12 Cs1 O7 -130.1(3)
C13 C12 Cs1 O7 -18.0(3)
Cs1A C12 Cs1 O7 103.9(7)
C11 C12 Cs1 N2 16.58(19)
C13 C12 Cs1 N2 128.73(19)
Cs1A C12 Cs1 N2 -109.4(7)
C11 C12 Cs1 N3 -39.29(18)
C13 C12 Cs1 N3 72.86(19)
Cs1A C12 Cs1 N3 -165.3(7)
C13 C12 Cs1 C11 112.2(3)
Cs1A C12 Cs1 C11 -126.0(7)
C11 C12 Cs1 N4 -69.1(2)
C13 C12 Cs1 N4 43.03(18)
Cs1A C12 Cs1 N4 164.9(7)
C11 C12 Cs1 N1 -22.6(2)
C13 C12 Cs1 N1 89.51(19)
Cs1A C12 Cs1 N1 -148.6(7)
C11 C12 Cs1 C9 33.50(18)
C13 C12 Cs1 C9 145.7(2)
Cs1A C12 Cs1 C9 -92.5(7)
C11 C12 Cs1 C14 -77.8(2)
C13 C12 Cs1 C14 34.36(17)
Cs1A C12 Cs1 C14 156.2(7)
C11 C12 Cs1 C6 27.8(2)
C13 C12 Cs1 C6 139.96(18)
Cs1A C12 Cs1 C6 -98.2(7)
C11 C12 Cs1 C4 1.9(2)
C13 C12 Cs1 C4 114.05(19)
Cs1A C12 Cs1 C4 -124.1(7)
N1 C4 Cs1 O7 66.4(2)
C3 C4 Cs1 O7 -39.4(3)
C5 C4 Cs1 O7 -175.1(2)
N1 C4 Cs1 N2 -94.97(18)
C3 C4 Cs1 N2 159.3(2)
C5 C4 Cs1 N2 23.62(16)
N1 C4 Cs1 N3 -53.89(18)
C3 C4 Cs1 N3 -159.65(19)
C5 C4 Cs1 N3 64.70(18)
N1 C4 Cs1 C11 -76.39(18)
C3 C4 Cs1 C11 177.85(19)
C5 C4 Cs1 C11 42.20(19)
N1 C4 Cs1 N4 -0.24(16)
C3 C4 Cs1 N4 -106.0(2)
C5 C4 Cs1 N4 118.35(18)
C3 C4 Cs1 N1 -105.8(3)
C5 C4 Cs1 N1 118.6(3)
N1 C4 Cs1 C9 -104.90(18)
C3 C4 Cs1 C9 149.3(2)
C5 C4 Cs1 C9 13.69(17)
N1 C4 Cs1 C14 -37.32(19)
C3 C4 Cs1 C14 -143.09(19)
C5 C4 Cs1 C14 81.27(19)
N1 C4 Cs1 C6 -120.0(2)
C3 C4 Cs1 C6 134.3(2)
C5 C4 Cs1 C6 -1.37(15)
N1 C4 Cs1 C12 -77.13(19)
C3 C4 Cs1 C12 177.11(19)
C5 C4 Cs1 C12 41.5(2)
N2 Cs1 O7 C74 100.5(11)
N3 Cs1 O7 C74 176.5(10)
C11 Cs1 O7 C74 -166.3(9)
N4 Cs1 O7 C74 149.1(11)
N1 Cs1 O7 C74 95.3(10)
C9 Cs1 O7 C74 110.5(12)
C14 Cs1 O7 C74 -169.2(10)
C6 Cs1 O7 C74 70.0(11)
C12 Cs1 O7 C74 -140.6(10)
C4 Cs1 O7 C74 75.5(10)
N2 Cs1 C74 O7 -105.8(10)
N3 Cs1 C74 O7 -4.6(13)
C11 Cs1 C74 O7 24.5(16)
N4 Cs1 C74 O7 -28.6(10)
N1 Cs1 C74 O7 -83.2(10)
C9 Cs1 C74 O7 -136.2(8)
C14 Cs1 C74 O7 12.4(11)
C6 Cs1 C74 O7 -124.2(10)
C12 Cs1 C74 O7 53.7(11)
C4 Cs1 C74 O7 -104.7(10)
C12 C11 Cs1A O7A 93.0(7)
N3 C11 Cs1A O7A -15.3(7)
C10 C11 Cs1A O7A -135.8(7)
Cs1 C11 Cs1A O7A -40.5(8)
C12 C11 Cs1A N2 -164.5(2)
N3 C11 Cs1A N2 87.19(17)
C10 C11 Cs1A N2 -33.34(18)
Cs1 C11 Cs1A N2 62.0(6)
C12 C11 Cs1A N3 108.3(3)
C10 C11 Cs1A N3 -120.5(3)
Cs1 C11 Cs1A N3 -25.2(6)
N3 C11 Cs1A C12 -108.3(3)
C10 C11 Cs1A C12 131.1(3)
Cs1 C11 Cs1A C12 -133.6(7)
C12 C11 Cs1A C9 -138.0(2)
N3 C11 Cs1A C9 113.7(2)
C10 C11 Cs1A C9 -6.80(17)
Cs1 C11 Cs1A C9 88.5(6)
C12 C11 Cs1A C13 37.21(19)
N3 C11 Cs1A C13 -71.11(18)
C10 C11 Cs1A C13 168.4(3)
Cs1 C11 Cs1A C13 -96.4(6)
C12 C11 Cs1A C14 73.4(2)
N3 C11 Cs1A C14 -34.92(15)
C10 C11 Cs1A C14 -155.4(2)
Cs1 C11 Cs1A C14 -60.2(6)
C12 C11 Cs1A C6 -157.0(2)
N3 C11 Cs1A C6 94.69(17)
C10 C11 Cs1A C6 -25.84(19)
Cs1 C11 Cs1A C6 69.5(6)
C9 N2 Cs1A O7A -179.2(5)
C6 N2 Cs1A O7A -69.5(5)
Cs1 N2 Cs1A O7A 14.9(7)
C9 N2 Cs1A C11 50.34(17)
C6 N2 Cs1A C11 160.1(2)
Cs1 N2 Cs1A C11 -115.5(6)
C9 N2 Cs1A N3 78.52(17)
C6 N2 Cs1A N3 -171.8(2)
Cs1 N2 Cs1A N3 -87.3(6)
C9 N2 Cs1A C12 44.11(17)
C6 N2 Cs1A C12 153.84(19)
Cs1 N2 Cs1A C12 -121.7(6)
C6 N2 Cs1A C9 109.7(3)
Cs1 N2 Cs1A C9 -165.8(6)
C9 N2 Cs1A C13 63.43(18)
C6 N2 Cs1A C13 173.16(18)
Cs1 N2 Cs1A C13 -102.4(6)
C9 N2 Cs1A C14 82.17(17)
C6 N2 Cs1A C14 -168.10(18)
Cs1 N2 Cs1A C14 -83.7(6)
C9 N2 Cs1A C6 -109.7(3)
Cs1 N2 Cs1A C6 84.4(6)
C14 N3 Cs1A O7A 56.4(5)
C11 N3 Cs1A O7A 168.9(5)
Cs1 N3 Cs1A O7A -36.3(7)
C14 N3 Cs1A C11 -112.5(3)
Cs1 N3 Cs1A C11 154.8(6)
C14 N3 Cs1A N2 170.49(19)
C11 N3 Cs1A N2 -77.00(18)
Cs1 N3 Cs1A N2 77.8(6)
C14 N3 Cs1A C12 -74.42(19)
C11 N3 Cs1A C12 38.10(18)
Cs1 N3 Cs1A C12 -167.1(6)
C14 N3 Cs1A C9 -161.5(2)
C11 N3 Cs1A C9 -49.03(17)
Cs1 N3 Cs1A C9 105.7(6)
C14 N3 Cs1A C13 -35.46(17)
C11 N3 Cs1A C13 77.06(19)
Cs1 N3 Cs1A C13 -128.2(6)
C11 N3 Cs1A C14 112.5(3)
Cs1 N3 Cs1A C14 -92.7(6)
C14 N3 Cs1A C6 167.38(18)
C11 N3 Cs1A C6 -80.11(18)
Cs1 N3 Cs1A C6 74.6(6)
C11 C12 Cs1A O7A -112.4(7)
C13 C12 Cs1A O7A -2.5(7)
Cs1 C12 Cs1A O7A -60.0(9)
C13 C12 Cs1A C11 109.9(3)
Cs1 C12 Cs1A C11 52.4(7)
C11 C12 Cs1A N2 13.00(19)
C13 C12 Cs1A N2 122.94(19)
Cs1 C12 Cs1A N2 65.4(6)
C11 C12 Cs1A N3 -38.32(17)
C13 C12 Cs1A N3 71.62(19)
Cs1 C12 Cs1A N3 14.1(7)
C11 C12 Cs1A C9 31.21(18)
C13 C12 Cs1A C9 141.1(2)
Cs1 C12 Cs1A C9 83.6(7)
C11 C12 Cs1A C13 -109.9(3)
Cs1 C12 Cs1A C13 -57.6(7)
C11 C12 Cs1A C14 -75.4(2)
C13 C12 Cs1A C14 34.56(17)
Cs1 C12 Cs1A C14 -23.0(7)
C11 C12 Cs1A C6 22.5(2)
C13 C12 Cs1A C6 132.45(19)
Cs1 C12 Cs1A C6 74.9(7)
C8 C9 Cs1A O7A -105.7(8)
N2 C9 Cs1A O7A 1.2(8)
C10 C9 Cs1A O7A 119.9(8)
Cs1 C9 Cs1A O7A 14.9(9)
C8 C9 Cs1A C11 141.1(2)
N2 C9 Cs1A C11 -112.1(2)
C10 C9 Cs1A C11 6.67(16)
Cs1 C9 Cs1A C11 -98.4(6)
C8 C9 Cs1A N2 -106.8(3)
C10 C9 Cs1A N2 118.7(3)
Cs1 C9 Cs1A N2 13.7(6)
C8 C9 Cs1A N3 167.3(2)
N2 C9 Cs1A N3 -85.92(17)
C10 C9 Cs1A N3 32.80(17)
Cs1 C9 Cs1A N3 -72.2(6)
C8 C9 Cs1A C12 123.6(2)
N2 C9 Cs1A C12 -129.56(19)
C10 C9 Cs1A C12 -10.84(17)
Cs1 C9 Cs1A C12 -115.9(6)
C8 C9 Cs1A C13 138.1(2)
N2 C9 Cs1A C13 -115.06(18)
C10 C9 Cs1A C13 3.66(18)
Cs1 C9 Cs1A C13 -101.4(6)
C8 C9 Cs1A C14 160.2(2)
N2 C9 Cs1A C14 -92.99(17)
C10 C9 Cs1A C14 25.73(18)
Cs1 C9 Cs1A C14 -79.3(6)
C8 C9 Cs1A C6 -70.9(2)
N2 C9 Cs1A C6 35.90(15)
C10 C9 Cs1A C6 154.6(2)
Cs1 C9 Cs1A C6 49.6(6)
C14 C13 Cs1A O7A -68.9(5)
C12 C13 Cs1A O7A 178.1(5)
Cs1 C13 Cs1A O7A -52.8(7)
C14 C13 Cs1A C11 75.4(2)
C12 C13 Cs1A C11 -37.49(18)
Cs1 C13 Cs1A C11 91.6(6)
C14 C13 Cs1A N2 57.7(2)
C12 C13 Cs1A N2 -55.20(19)
Cs1 C13 Cs1A N2 73.9(6)
C14 C13 Cs1A N3 36.09(17)
C12 C13 Cs1A N3 -76.9(2)
Cs1 C13 Cs1A N3 52.2(6)
C14 C13 Cs1A C12 112.9(3)
Cs1 C13 Cs1A C12 129.1(6)
C14 C13 Cs1A C9 78.80(19)
C12 C13 Cs1A C9 -34.14(18)
Cs1 C13 Cs1A C9 94.9(6)
C12 C13 Cs1A C14 -112.9(3)
Cs1 C13 Cs1A C14 16.1(6)
C14 C13 Cs1A C6 60.5(2)
C12 C13 Cs1A C6 -52.4(2)
Cs1 C13 Cs1A C6 76.6(6)
N3 C14 Cs1A O7A -130.0(5)
C13 C14 Cs1A O7A 117.4(5)
C15 C14 Cs1A O7A -12.9(5)
Cs1 C14 Cs1A O7A -46.7(7)
N3 C14 Cs1A C11 36.97(16)
C13 C14 Cs1A C11 -75.6(2)
C15 C14 Cs1A C11 154.1(3)
Cs1 C14 Cs1A C11 120.3(6)
N3 C14 Cs1A N2 -8.15(17)
C13 C14 Cs1A N2 -120.7(2)
C15 C14 Cs1A N2 109.0(2)
Cs1 C14 Cs1A N2 75.2(6)
C13 C14 Cs1A N3 -112.6(3)
C15 C14 Cs1A N3 117.1(3)
Cs1 C14 Cs1A N3 83.4(6)
N3 C14 Cs1A C12 75.79(19)
C13 C14 Cs1A C12 -36.76(19)
C15 C14 Cs1A C12 -167.1(3)
Cs1 C14 Cs1A C12 159.2(6)
N3 C14 Cs1A C9 15.60(17)
C13 C14 Cs1A C9 -97.0(2)
C15 C14 Cs1A C9 132.7(2)
Cs1 C14 Cs1A C9 99.0(6)
N3 C14 Cs1A C13 112.6(3)
C15 C14 Cs1A C13 -130.3(3)
Cs1 C14 Cs1A C13 -164.1(6)
N3 C14 Cs1A C6 -12.62(18)
C13 C14 Cs1A C6 -125.2(2)
C15 C14 Cs1A C6 104.5(2)
Cs1 C14 Cs1A C6 70.8(5)
C7 C6 Cs1A O7A -129.2(5)
N2 C6 Cs1A O7A 121.2(5)
C5 C6 Cs1A O7A 7.2(5)
Cs1 C6 Cs1A O7A 32.2(7)
C7 C6 Cs1A C11 92.8(2)
N2 C6 Cs1A C11 -16.79(17)
C5 C6 Cs1A C11 -130.8(2)
Cs1 C6 Cs1A C11 -105.8(6)
C7 C6 Cs1A N2 109.6(3)
C5 C6 Cs1A N2 -114.0(3)
Cs1 C6 Cs1A N2 -89.0(6)
C7 C6 Cs1A N3 116.6(2)
N2 C6 Cs1A N3 7.07(17)
C5 C6 Cs1A N3 -106.9(2)
Cs1 C6 Cs1A N3 -82.0(6)
C7 C6 Cs1A C12 83.8(2)
N2 C6 Cs1A C12 -25.80(18)
C5 C6 Cs1A C12 -139.8(2)
Cs1 C6 Cs1A C12 -114.8(6)
C7 C6 Cs1A C9 70.8(2)
N2 C6 Cs1A C9 -38.73(17)
C5 C6 Cs1A C9 -152.7(2)
Cs1 C6 Cs1A C9 -127.8(6)
C7 C6 Cs1A C13 102.1(2)
N2 C6 Cs1A C13 -7.4(2)
C5 C6 Cs1A C13 -121.4(2)
Cs1 C6 Cs1A C13 -96.5(6)
C7 C6 Cs1A C14 121.5(2)
N2 C6 Cs1A C14 11.92(19)
C5 C6 Cs1A C14 -102.1(2)
Cs1 C6 Cs1A C14 -77.1(6)
C11 Cs1A O7A C74A -163(3)
N2 Cs1A O7A C74A 123(3)
N3 Cs1A O7A C74A -170(3)
C12 Cs1A O7A C74A -129(3)
C9 Cs1A O7A C74A 123(3)
C13 Cs1A O7A C74A -130(3)
C14 Cs1A O7A C74A -151(3)
C6 Cs1A O7A C74A 101(3)
